data_1551976
loop_
_publ_author_name
'Ryou Kubota'
'Shohei Tashiro'
'Motoo Shiro'
'Mitsuhiko Shionoya'

_publ_section_title
;
 In situ X-ray snapshot analysis of transient molecular adsorption in a
 crystalline channel
;
_journal_name_full 'Nature Chemistry'
_journal_page_first 913
_journal_page_last 918
_journal_paper_doi 10.1038/nchem.2044
_journal_volume 6
_journal_year 2014
_chemical_absolute_configuration ad
_chemical_formula_moiety 'C42 H42 Cl6 N6 Pd3, 0.581(C8 H9 Cl O), 1.78(C2 H3 N), 0.75(H2 O)'
_chemical_formula_sum 'C49.21 H52.58 Cl6.58 N7.28 O1.43 Pd3'
_chemical_formula_weight 1319.96
_space_group_crystal_system monoclinic
_space_group_IT_number 4
_space_group_name_Hall 'P 2yb'
_space_group_name_H-M_alt 'P 1 21 1'
_atom_sites_solution_hydrogens geom
_atom_sites_solution_primary direct
_atom_sites_solution_secondary difmap
_cell_angle_alpha 90
_cell_angle_beta 90.7630(10)
_cell_angle_gamma 90
_cell_formula_units_Z 8
_cell_length_a 14.3197(4)
_cell_length_b 52.5250(13)
_cell_length_c 19.6905(5)
_cell_measurement_reflns_used 131936
_cell_measurement_temperature 93(2)
_cell_measurement_theta_max 27.50
_cell_measurement_theta_min 3.02
_cell_volume 14808.7(7)
_computing_cell_refinement 'RAPID AUTO'
_computing_data_collection 'RAPID AUTO (Rigaku, ????)'
_computing_data_reduction 'RAPID AUTO'
_computing_molecular_graphics 'CrystalStructure 4.0 (Rigaku, 2010)'
_computing_publication_material 'CrystalStructure 4.0'
_computing_structure_refinement 'SHELXL-2013 (Sheldrick, 2013)'
_computing_structure_solution 'SHELXS97 (Sheldrick, 2008)'
_diffrn_ambient_temperature 93(2)
_diffrn_detector_area_resol_mean 10.000
_diffrn_measured_fraction_theta_full 0.998
_diffrn_measured_fraction_theta_max 0.997
_diffrn_measurement_device_type 'Rigaku R-AXIS RAPID'
_diffrn_measurement_method \w
_diffrn_radiation_type MoK\a
_diffrn_radiation_wavelength 0.71075
_diffrn_reflns_av_R_equivalents 0.1169
_diffrn_reflns_av_unetI/netI 0.1205
_diffrn_reflns_Laue_measured_fraction_full 0.998
_diffrn_reflns_Laue_measured_fraction_max 0.997
_diffrn_reflns_limit_h_max 18
_diffrn_reflns_limit_h_min -18
_diffrn_reflns_limit_k_max 68
_diffrn_reflns_limit_k_min -68
_diffrn_reflns_limit_l_max 22
_diffrn_reflns_limit_l_min -25
_diffrn_reflns_number 222127
_diffrn_reflns_point_group_measured_fraction_full 0.991
_diffrn_reflns_point_group_measured_fraction_max 0.979
_diffrn_reflns_theta_full 25.242
_diffrn_reflns_theta_max 27.484
_diffrn_reflns_theta_min 3.015
_exptl_absorpt_coefficient_mu 0.990
_exptl_absorpt_correction_T_max 0.933
_exptl_absorpt_correction_T_min 0.326
_exptl_absorpt_correction_type multi-scan
_exptl_absorpt_process_details 'ABSCOR (Rigaku, 1995)'
_exptl_crystal_colour yellow
_exptl_crystal_density_diffrn 1.183
_exptl_crystal_density_method 'not measured'
_exptl_crystal_description platelet
_exptl_crystal_F_000 5270
_exptl_crystal_size_max 0.590
_exptl_crystal_size_mid 0.290
_exptl_crystal_size_min 0.070
_refine_diff_density_max 1.473
_refine_diff_density_min -1.541
_refine_diff_density_rms 0.103
_refine_ls_abs_structure_details
;
 Flack x determined using 11897 quotients [(I+)-(I-)]/[(I+)+(I-)]
 (Parsons and Flack (2004), Acta Cryst. A60, s61).
;
_refine_ls_abs_structure_Flack 0.27(2)
_refine_ls_extinction_coef .
_refine_ls_extinction_method none
_refine_ls_goodness_of_fit_ref 0.954
_refine_ls_hydrogen_treatment constr
_refine_ls_matrix_type full
_refine_ls_number_parameters 2288
_refine_ls_number_reflns 66561
_refine_ls_number_restraints 573
_refine_ls_restrained_S_all 0.958
_refine_ls_R_factor_all 0.1347
_refine_ls_R_factor_gt 0.0766
_refine_ls_shift/su_max 0.018
_refine_ls_shift/su_mean 0.000
_refine_ls_structure_factor_coef Fsqd
_refine_ls_weighting_details 'w=1/[\s^2^(Fo^2^)+(0.1188P)^2^] where P=(Fo^2^+2Fc^2^)/3'
_refine_ls_weighting_scheme calc
_refine_ls_wR_factor_gt 0.1994
_refine_ls_wR_factor_ref 0.2412
_reflns_Friedel_coverage 0.944
_reflns_Friedel_fraction_full 0.983
_reflns_Friedel_fraction_max 0.961
_reflns_number_gt 33690
_reflns_number_total 66561
_reflns_threshold_expression 'I > 2\s(I)'
_cod_data_source_file 4_x.cif
_cod_data_source_block X-ray-snapshot-4th-after-squeeze
_cod_depositor_comments
;

2022-12-09
Z value and formula fixed to values more according to usual
chemical conventions.                 miguel
;
_cod_original_formula_sum 'C196.86 H210.33 Cl26.32 N29.14 O5.32 Pd12'
_cod_original_formula_weight 5279.86
_cod_original_formula_moiety '4(C42 H42 Cl6 N6 Pd3), 2.323(C8 H9 Cl O), 5.14(C2 H3 N), 3(H2 O)'
_cod_original_formula_units_Z 2
_cod_original_cell_volume 14808.8(6)
_cod_original_sg_symbol_H-M 'P 21'
_cod_database_code 1551976
_shelx_space_group_comment
;
The symmetry employed for this shelxl refinement is uniquely defined
by the following loop, which should always be used as a source of
symmetry information in preference to the above space-group names.
They are only intended as comments.
;
_shelx_estimated_absorpt_t_min 0.593
_shelx_estimated_absorpt_t_max 0.934

loop_
_space_group_symop_operation_xyz
'x, y, z'
'-x, y+1/2, -z'

loop_
_atom_site_label
_atom_site_type_symbol
_atom_site_fract_x
_atom_site_fract_y
_atom_site_fract_z
_atom_site_U_iso_or_equiv
_atom_site_adp_type
_atom_site_occupancy
_atom_site_site_symmetry_order
_atom_site_calc_flag
_atom_site_refinement_flags_posn
_atom_site_refinement_flags_adp
_atom_site_refinement_flags_occupancy
_atom_site_disorder_assembly
_atom_site_disorder_group
Pd1 Pd 0.76051(8) 0.59763(3) 0.08583(5) 0.0570(3) Uani 1 1 d . . . . .
Pd2 Pd 0.57727(9) 0.59992(3) 0.53639(5) 0.0639(4) Uani 1 1 d . . . . .
Pd3 Pd 0.15245(9) 0.56490(3) 0.21697(6) 0.0670(4) Uani 1 1 d . . . . .
Pd4 Pd 0.46581(9) 0.51043(3) 0.06918(6) 0.0693(4) Uani 1 1 d . . . . .
Pd5 Pd 0.98306(14) 0.42299(3) 0.29949(8) 0.0903(5) Uani 1 1 d . . . . .
Pd6 Pd 0.5198(2) 0.34116(5) 0.14904(14) 0.1505(11) Uani 1 1 d D . . . .
Pd7 Pd -0.26176(8) 0.57575(3) 0.92312(5) 0.0566(3) Uani 1 1 d . . . . .
Pd8 Pd -0.07688(9) 0.57312(3) 0.47257(5) 0.0619(3) Uani 1 1 d . . . . .
Pd9 Pd 0.34692(9) 0.60963(3) 0.79334(6) 0.0685(4) Uani 1 1 d . . . . .
Pd10 Pd 0.03195(9) 0.66351(3) 0.94037(6) 0.0717(4) Uani 1 1 d . . . . .
Pd11 Pd -0.48689(13) 0.74945(3) 0.70804(8) 0.0921(5) Uani 1 1 d . . . . .
Pd12 Pd -0.0304(2) 0.83324(5) 0.84989(15) 0.1459(10) Uani 1 1 d D . . . .
Cl1 Cl 0.7349(3) 0.55423(9) 0.08291(16) 0.0627(11) Uani 1 1 d . . . . .
Cl1G Cl 0.4150(10) 0.5295(2) 0.5177(7) 0.207(6) Uiso 0.773(17) 1 d D . P . .
Cl2 Cl 0.9203(3) 0.59389(10) 0.08353(16) 0.0672(12) Uani 1 1 d . . . . .
Cl2G Cl 0.6906(13) 0.4336(3) 0.0037(8) 0.319(8) Uiso 1 1 d . . . . .
Cl3 Cl 0.6404(3) 0.56112(11) 0.5090(2) 0.0775(13) Uani 1 1 d . . . . .
Cl3G Cl 0.302(5) 0.6959(13) 0.131(3) 0.71(5) Uiso 0.55(2) 1 d D . P A 1
Cl4 Cl 0.5032(3) 0.58381(10) 0.63050(18) 0.0743(13) Uani 1 1 d . . . . .
Cl5 Cl 0.1848(3) 0.53396(11) 0.2957(2) 0.0823(14) Uani 1 1 d . . . . .
Cl6 Cl 0.1188(3) 0.53621(11) 0.1326(2) 0.0812(14) Uani 1 1 d . . . . .
Cl7 Cl 0.3274(3) 0.51181(12) 0.0084(2) 0.0833(14) Uani 1 1 d . . . . .
Cl8 Cl 0.5535(3) 0.50369(11) -0.02576(19) 0.0791(14) Uani 1 1 d . . . . .
Cl9 Cl 1.0114(5) 0.43509(13) 0.4086(3) 0.1085(19) Uani 1 1 d . . . . .
Cl10 Cl 0.9432(6) 0.38284(12) 0.3327(3) 0.119(2) Uani 1 1 d . . . . .
Cl11 Cl 0.5951(7) 0.30228(17) 0.1440(4) 0.152(3) Uani 1 1 d . . . . .
Cl12 Cl 0.5276(7) 0.3471(2) 0.0340(4) 0.160(3) Uani 1 1 d . . . . .
Cl13 Cl -0.2375(3) 0.61931(9) 0.92624(17) 0.0635(11) Uani 1 1 d . . . . .
Cl14 Cl -0.4224(2) 0.57987(10) 0.92606(17) 0.0651(11) Uani 1 1 d . . . . .
Cl15 Cl -0.1412(3) 0.61184(10) 0.5005(2) 0.0704(11) Uani 1 1 d . . . . .
Cl16 Cl -0.0020(3) 0.58913(10) 0.37860(17) 0.0705(12) Uani 1 1 d . . . . .
Cl17 Cl 0.3145(3) 0.64156(11) 0.7158(2) 0.0816(14) Uani 1 1 d . . . . .
Cl18 Cl 0.3781(4) 0.63819(11) 0.8780(2) 0.0840(14) Uani 1 1 d . . . . .
Cl19 Cl 0.1700(3) 0.66220(12) 1.0018(2) 0.0858(15) Uani 1 1 d . . . . .
Cl20 Cl -0.0585(3) 0.67000(10) 1.03438(19) 0.0722(12) Uani 1 1 d . . . . .
Cl21 Cl -0.5207(6) 0.73536(14) 0.5995(3) 0.118(2) Uani 1 1 d . . . . .
Cl22 Cl -0.4489(6) 0.78947(14) 0.6693(3) 0.124(2) Uani 1 1 d . . . . .
Cl23 Cl -0.1032(7) 0.87282(17) 0.8462(6) 0.216(6) Uani 1 1 d . . . . .
Cl24 Cl -0.0305(11) 0.8297(3) 0.9687(5) 0.241(7) Uani 1 1 d . . . . .
O1G O 0.140(3) 0.4809(9) 0.335(2) 0.62(6) Uiso 0.773(17) 1 d D U P . .
O1W O 0.2997(19) 0.3752(5) 0.0780(12) 0.199(9) Uiso 1 1 d . . . . .
O2G O 0.204(3) 0.7237(9) 0.353(2) 0.24(2) Uiso 0.55(2) 1 d D . P A 1
O2W O 0.2108(19) 0.7961(5) 0.9620(12) 0.207(9) Uiso 1 1 d . . . . .
O3W O 0.2725(17) 0.7090(5) 0.6745(11) 0.192(8) Uiso 1 1 d . . . . .
N1 N 0.6213(8) 0.6056(3) 0.0761(5) 0.056(3) Uani 1 1 d . . . . .
H1N H 0.5967 0.5954 0.0369 0.067 Uiso 1 1 calc R U . . .
N1S N 0.8424(11) 0.5331(3) 0.3368(6) 0.070(4) Uani 1 1 d . . . . .
N2 N 0.7698(7) 0.6364(3) 0.0928(5) 0.054(3) Uani 1 1 d . . . . .
H2N H 0.8165 0.6418 0.0584 0.065 Uiso 1 1 calc R U . . .
N2S N 0.6505(12) 0.6413(4) 0.6733(7) 0.088(5) Uani 1 1 d . . . . .
N3 N 0.6449(9) 0.6163(3) 0.4566(5) 0.065(4) Uani 1 1 d . . . . .
H3N H 0.7117 0.6107 0.4573 0.078 Uiso 1 1 calc R U . . .
N3S N 0.562(2) 0.4635(6) 0.370(2) 0.30(2) Uiso 1 1 d D . . . .
N4 N 0.5233(10) 0.6357(3) 0.5540(5) 0.061(3) Uani 1 1 d . . . . .
H4N H 0.5388 0.6396 0.6026 0.073 Uiso 1 1 calc R U . . .
N4S N -0.130(2) 0.7259(4) 0.6165(14) 0.133(10) Uiso 0.69(2) 1 d D . P . .
N5 N 0.1859(9) 0.5919(3) 0.2852(5) 0.060(4) Uani 1 1 d . . . . .
H5N H 0.1582 0.5872 0.3298 0.072 Uiso 1 1 calc R U . . .
N5S N 0.420(2) 0.6746(7) 0.2366(14) 0.090(10) Uiso 0.45(2) 1 d D U P A 2
N6 N 0.1164(9) 0.5955(3) 0.1566(5) 0.068(4) Uani 1 1 d . . . . .
H6N H 0.0499 0.5923 0.1430 0.082 Uiso 1 1 calc R U . . .
N6S N 0.071(2) 0.4904(7) 0.7700(13) 0.221(15) Uiso 1 1 d D . . . .
N7 N 0.3971(9) 0.5154(3) 0.1619(6) 0.073(4) Uani 1 1 d . . . . .
H7N H 0.3522 0.5298 0.1562 0.088 Uiso 1 1 calc R U . . .
N8 N 0.5822(8) 0.5107(3) 0.1280(5) 0.063(4) Uani 1 1 d . . . . .
H8N H 0.6279 0.5226 0.1068 0.075 Uiso 1 1 calc R U . . .
N9 N 1.0296(10) 0.4555(3) 0.2662(7) 0.080(5) Uani 1 1 d D . . . .
H9N H 1.0915 0.4575 0.2897 0.096 Uiso 1 1 calc R U . . .
N10 N 0.9741(15) 0.4182(4) 0.1970(8) 0.114(6) Uani 1 1 d . U . . .
H10N H 1.0017 0.4011 0.1884 0.137 Uiso 1 1 calc R U . . .
N11 N 0.5026(16) 0.3385(4) 0.2460(9) 0.152(8) Uani 1 1 d D U . . .
H11N H 0.4788 0.3210 0.2561 0.183 Uiso 1 1 calc R U . . .
N12 N 0.4523(17) 0.3736(5) 0.1638(13) 0.159(9) Uani 1 1 d . U . . .
H12N H 0.4036 0.3752 0.1272 0.191 Uiso 1 1 calc R U . . .
N13 N -0.1219(8) 0.5698(3) 0.9323(6) 0.064(4) Uani 1 1 d . . . . .
H13N H -0.0971 0.5808 0.9697 0.076 Uiso 1 1 calc R U . . .
N14 N -0.2746(9) 0.5375(3) 0.9186(5) 0.069(4) Uani 1 1 d . . . . .
H14N H -0.3213 0.5325 0.9535 0.082 Uiso 1 1 calc R U . . .
N15 N -0.1411(9) 0.5568(3) 0.5522(5) 0.064(4) Uani 1 1 d . . . . .
H15N H -0.2083 0.5620 0.5506 0.077 Uiso 1 1 calc R U . . .
N16 N -0.0256(10) 0.5375(3) 0.4557(6) 0.077(5) Uani 1 1 d . . . . .
H16N H -0.0437 0.5328 0.4081 0.093 Uiso 1 1 calc R U . . .
N17 N 0.3148(9) 0.5811(3) 0.7237(6) 0.078(5) Uani 1 1 d . . . . .
H17N H 0.3425 0.5858 0.6791 0.094 Uiso 1 1 calc R U . . .
N18 N 0.3816(8) 0.5808(3) 0.8525(5) 0.067(4) Uani 1 1 d . . . . .
H18N H 0.4475 0.5843 0.8674 0.081 Uiso 1 1 calc R U . . .
N19 N 0.1011(9) 0.6594(3) 0.8525(6) 0.074(4) Uani 1 1 d . . . . .
H19N H 0.1426 0.6444 0.8599 0.088 Uiso 1 1 calc R U . . .
N20 N -0.0882(9) 0.6634(3) 0.8795(6) 0.067(4) Uani 1 1 d . . . . .
H20N H -0.1353 0.6522 0.9015 0.081 Uiso 1 1 calc R U . . .
N21 N -0.5411(10) 0.7165(3) 0.7451(8) 0.082(5) Uani 1 1 d . . . . .
H21N H -0.6034 0.7141 0.7224 0.099 Uiso 1 1 calc R U . . .
N22 N -0.4535(11) 0.7588(3) 0.8052(9) 0.100(6) Uani 1 1 d D . . . .
H22N H -0.4751 0.7766 0.8137 0.120 Uiso 1 1 calc R U . . .
N23 N -0.0307(13) 0.8355(4) 0.7534(9) 0.133(7) Uani 1 1 d D U . . .
H23N H -0.0036 0.8525 0.7422 0.160 Uiso 1 1 calc R U . . .
N24 N 0.0341(15) 0.7999(3) 0.8466(12) 0.133(6) Uani 1 1 d D U . . .
H24N H 0.0820 0.7996 0.8840 0.160 Uiso 1 1 calc R U . . .
C1 C 0.6136(13) 0.6311(4) 0.0582(7) 0.070(5) Uani 1 1 d . . . . .
C1G C 0.3374(13) 0.5041(4) 0.5112(15) 0.206(18) Uiso 0.773(17) 1 d D U P . .
C1S C 0.8725(13) 0.5419(5) 0.2890(8) 0.080(6) Uani 1 1 d . . . . .
C1T C 0.9045(12) 0.5538(4) 0.2279(7) 0.071(5) Uani 1 1 d . . . . .
H1A H 0.9561 0.5654 0.2389 0.085 Uiso 1 1 calc R U . . .
H1B H 0.8531 0.5634 0.2068 0.085 Uiso 1 1 calc R U . . .
H1C H 0.9261 0.5407 0.1963 0.085 Uiso 1 1 calc R U . . .
C2 C 0.5271(10) 0.6401(4) 0.0260(7) 0.069(5) Uani 1 1 d . . . . .
H2 H 0.4775 0.6289 0.0144 0.083 Uiso 1 1 calc R U . . .
C2G C 0.3176(15) 0.5004(4) 0.4428(14) 0.218(19) Uiso 0.773(17) 1 d D U P . .
H2G H 0.3437 0.5111 0.4090 0.262 Uiso 0.773(17) 1 calc R U P . .
C2S C 0.6298(11) 0.6308(4) 0.7213(8) 0.063(4) Uani 1 1 d . . . . .
C2T C 0.5961(13) 0.6185(4) 0.7817(7) 0.080(6) Uani 1 1 d . . . . .
H2A H 0.5478 0.6291 0.8024 0.097 Uiso 1 1 calc R U . . .
H2B H 0.6480 0.6162 0.8141 0.097 Uiso 1 1 calc R U . . .
H2C H 0.5697 0.6019 0.7697 0.097 Uiso 1 1 calc R U . . .
C3 C 0.5216(12) 0.6666(4) 0.0133(7) 0.069(5) Uani 1 1 d . . . . .
H3 H 0.4673 0.6730 -0.0089 0.082 Uiso 1 1 calc R U . . .
C3G C 0.257(2) 0.4801(5) 0.4253(12) 0.25(2) Uiso 0.773(17) 1 d D U P . .
C3S C 0.6029(17) 0.4808(5) 0.3930(14) 0.153(10) Uiso 1 1 d D . . . .
C3T C 0.6743(15) 0.4973(4) 0.4234(10) 0.101(6) Uiso 1 1 d D . . . .
H3A H 0.7151 0.5038 0.3877 0.122 Uiso 1 1 calc R U . . .
H3B H 0.7115 0.4876 0.4565 0.122 Uiso 1 1 calc R U . . .
H3C H 0.6441 0.5116 0.4463 0.122 Uiso 1 1 calc R U . . .
C4 C 0.5876(17) 0.6826(5) 0.0307(8) 0.088(6) Uani 1 1 d . . . . .
H4 H 0.5782 0.7004 0.0258 0.105 Uiso 1 1 calc R U . . .
C4G C 0.215(2) 0.4657(6) 0.4782(13) 0.34(3) Uiso 0.773(17) 1 d D U P . .
H4G H 0.1713 0.4528 0.4654 0.402 Uiso 0.773(17) 1 calc R U P . .
C4S C -0.140(2) 0.7046(4) 0.6021(14) 0.100(9) Uiso 0.69(2) 1 d D . P . .
C4T C -0.151(2) 0.6779(4) 0.5833(14) 0.094(9) Uiso 0.69(2) 1 d D . P . .
H4A H -0.1597 0.6765 0.5340 0.113 Uiso 0.69(2) 1 calc R U P . .
H4B H -0.2064 0.6709 0.6058 0.113 Uiso 0.69(2) 1 calc R U P . .
H4C H -0.0957 0.6684 0.5976 0.113 Uiso 0.69(2) 1 calc R U P . .
C5 C 0.6749(13) 0.6729(4) 0.0574(8) 0.078(6) Uani 1 1 d . . . . .
H5 H 0.7262 0.6840 0.0653 0.094 Uiso 1 1 calc R U . . .
C5G C 0.233(2) 0.4693(6) 0.5490(13) 0.207(18) Uiso 0.773(17) 1 d D U P . .
H5G H 0.2031 0.4596 0.5829 0.248 Uiso 0.773(17) 1 calc R U P . .
C5S C 0.371(3) 0.6824(8) 0.1937(15) 0.096(13) Uiso 0.45(2) 1 d D U P A 2
C5T C 0.323(3) 0.6897(7) 0.1308(15) 0.073(10) Uiso 0.45(2) 1 d D U P A 2
H5A H 0.3472 0.7060 0.1146 0.088 Uiso 0.45(2) 1 calc R U P A 2
H5B H 0.2556 0.6915 0.1395 0.088 Uiso 0.45(2) 1 calc R U P A 2
H5C H 0.3322 0.6766 0.0962 0.088 Uiso 0.45(2) 1 calc R U P A 2
C6 C 0.6828(11) 0.6469(4) 0.0712(7) 0.060(4) Uani 1 1 d . . . . .
C6G C 0.301(2) 0.4887(6) 0.5653(15) 0.212(19) Uiso 0.773(17) 1 d D U P . .
H6G H 0.3220 0.4912 0.6108 0.254 Uiso 0.773(17) 1 calc R U P . .
C6S C 0.113(2) 0.4846(7) 0.8184(14) 0.186(14) Uiso 1 1 d D . . . .
C6T C 0.1663(16) 0.4806(4) 0.8812(10) 0.104(6) Uiso 1 1 d D . . . .
H6A H 0.1286 0.4710 0.9134 0.124 Uiso 1 1 calc R U . . .
H6B H 0.1828 0.4972 0.9010 0.124 Uiso 1 1 calc R U . . .
H6C H 0.2234 0.4711 0.8712 0.124 Uiso 1 1 calc R U . . .
C7 C 0.8044(12) 0.6462(4) 0.1590(7) 0.071(5) Uani 1 1 d . . . . .
H7 H 0.7999 0.6650 0.1588 0.085 Uiso 1 1 calc R U . . .
H8 H 0.8713 0.6417 0.1642 0.085 Uiso 1 1 calc R U . . .
C7G C 0.235(2) 0.4765(5) 0.3491(14) 0.22(2) Uiso 0.773(17) 1 d D U P . .
H7G H 0.2737 0.4886 0.3222 0.263 Uiso 0.773(17) 1 calc R U P . .
C8 C 0.7531(12) 0.6363(4) 0.2190(7) 0.062(4) Uani 1 1 d . . . . .
C8G C 0.2600(13) 0.4496(4) 0.3301(14) 0.169(15) Uiso 0.773(17) 1 d D U P . .
H8G H 0.2117 0.4380 0.3464 0.203 Uiso 0.773(17) 1 calc R U P . .
H8H H 0.3203 0.4451 0.3508 0.203 Uiso 0.773(17) 1 calc R U P . .
H8I H 0.2641 0.4483 0.2805 0.203 Uiso 0.773(17) 1 calc R U P . .
C9 C 0.7848(11) 0.6165(4) 0.2571(7) 0.064(5) Uani 1 1 d . . . . .
H9 H 0.8425 0.6090 0.2449 0.077 Uiso 1 1 calc R U . . .
C9G C 0.772(3) 0.4113(8) -0.0164(15) 0.27(2) Uiso 1 1 d D U . . .
C10 C 0.6661(11) 0.6472(4) 0.2370(7) 0.069(5) Uani 1 1 d . . . . .
H10 H 0.6430 0.6614 0.2120 0.083 Uiso 1 1 calc R U . . .
C10G C 0.852(4) 0.4187(7) -0.0538(15) 0.44(3) Uiso 1 1 d D U . . .
H10G H 0.8590 0.4360 -0.0666 0.528 Uiso 1 1 calc R U . . .
C11 C 0.7408(12) 0.6071(4) 0.3100(7) 0.066(5) Uani 1 1 d . . . . .
H11 H 0.7681 0.5939 0.3365 0.080 Uiso 1 1 calc R U . . .
C11G C 0.921(3) 0.4004(11) -0.0727(16) 0.30(2) Uiso 1 1 d D U . . .
C12 C 0.6147(11) 0.6377(4) 0.2895(8) 0.068(5) Uani 1 1 d . . . . .
H12 H 0.5560 0.6450 0.3000 0.081 Uiso 1 1 calc R U . . .
C12G C 0.910(3) 0.3752(10) -0.049(2) 0.35(3) Uiso 1 1 d D U . . .
H12G H 0.9561 0.3628 -0.0594 0.416 Uiso 1 1 calc R U . . .
C13 C 0.6486(12) 0.6175(4) 0.3271(7) 0.072(5) Uani 1 1 d . . . . .
C13G C 0.832(4) 0.3682(6) -0.0115(19) 0.27(2) Uiso 1 1 d D U . . .
H13 H 0.8279 0.3514 0.0061 0.330 Uiso 1 1 calc R U . . .
C14 C 0.5973(13) 0.6075(4) 0.3888(6) 0.073(5) Uani 1 1 d . . . . .
H14 H 0.5962 0.5886 0.3873 0.087 Uiso 1 1 calc R U . . .
H15 H 0.5319 0.6136 0.3873 0.087 Uiso 1 1 calc R U . . .
C14G C 0.760(3) 0.3855(10) 0.0009(15) 0.27(2) Uiso 1 1 d D U . . .
H14G H 0.7030 0.3799 0.0207 0.328 Uiso 1 1 calc R U . . .
C15 C 0.6408(11) 0.6438(3) 0.4670(7) 0.069(5) Uani 1 1 d D U . . .
C15G C 0.9977(17) 0.4212(4) -0.1135(11) 0.115(6) Uiso 1 1 d . . . . .
C16 C 0.6948(12) 0.6607(3) 0.4278(7) 0.077(5) Uani 1 1 d D U . . .
H16 H 0.7383 0.6539 0.3966 0.092 Uiso 1 1 calc R U . . .
C16G C 0.380(4) 0.7003(7) 0.203(2) 0.32(3) Uiso 0.55(2) 1 d D U P A 1
C17 C 0.6861(13) 0.6867(4) 0.4337(9) 0.091(6) Uani 1 1 d D U . . .
H17 H 0.7205 0.6978 0.4054 0.110 Uiso 1 1 calc R U . . .
C17G C 0.326(3) 0.7041(11) 0.261(3) 0.28(3) Uiso 0.55(2) 1 d D U P A 1
H17G H 0.2595 0.7036 0.2581 0.333 Uiso 0.55(2) 1 calc R U P A 1
C18 C 0.6257(15) 0.6963(4) 0.4821(11) 0.101(7) Uani 1 1 d D U . . .
H18 H 0.6232 0.7142 0.4890 0.121 Uiso 1 1 calc R U . . .
C18G C 0.370(4) 0.7088(11) 0.324(2) 0.26(3) Uiso 0.55(2) 1 d D U P A 1
C19 C 0.5669(13) 0.6802(4) 0.5222(8) 0.079(5) Uani 1 1 d D U . . .
H19 H 0.5231 0.6870 0.5531 0.095 Uiso 1 1 calc R U . . .
C19G C 0.467(4) 0.7124(11) 0.327(2) 0.23(2) Uiso 0.55(2) 1 d D U P A 1
H19G H 0.4959 0.7188 0.3670 0.276 Uiso 0.55(2) 1 calc R U P A 1
C20 C 0.5778(12) 0.6543(3) 0.5132(7) 0.070(5) Uani 1 1 d D U . . .
C20G C 0.522(3) 0.7067(12) 0.271(3) 0.26(3) Uiso 0.55(2) 1 d D U P A 1
H20G H 0.5882 0.7073 0.2744 0.316 Uiso 0.55(2) 1 calc R U P A 1
C21 C 0.4251(13) 0.6387(4) 0.5476(7) 0.077(5) Uani 1 1 d . . . . .
H21 H 0.4099 0.6571 0.5492 0.092 Uiso 1 1 calc R U . . .
H22 H 0.3949 0.6304 0.5867 0.092 Uiso 1 1 calc R U . . .
C21G C 0.478(4) 0.7001(10) 0.210(3) 0.30(3) Uiso 0.55(2) 1 d D U P A 1
H21G H 0.5145 0.6953 0.1727 0.360 Uiso 0.55(2) 1 calc R U P A 1
C22 C 0.3850(11) 0.6275(4) 0.4819(7) 0.067(5) Uani 1 1 d . . . . .
C22G C 0.291(3) 0.7112(8) 0.3750(19) 0.147(17) Uiso 0.55(2) 1 d D . P A 1
H22A H 0.2719 0.6932 0.3829 0.177 Uiso 0.55(2) 1 calc R U P A 1
C23 C 0.3579(10) 0.6009(5) 0.4784(7) 0.075(6) Uani 1 1 d . . . . .
H23 H 0.3629 0.5907 0.5180 0.091 Uiso 1 1 calc R U . . .
C23G C 0.348(3) 0.7173(10) 0.435(2) 0.17(2) Uiso 0.55(2) 1 d D . P A 1
H23G H 0.3075 0.7206 0.4735 0.208 Uiso 0.55(2) 1 calc R U P A 1
H23H H 0.3860 0.7324 0.4258 0.208 Uiso 0.55(2) 1 calc R U P A 1
H23I H 0.3893 0.7029 0.4456 0.208 Uiso 0.55(2) 1 calc R U P A 1
C24 C 0.3806(11) 0.6412(4) 0.4220(8) 0.070(5) Uani 1 1 d . . . . .
H24 H 0.3983 0.6586 0.4244 0.084 Uiso 1 1 calc R U . . .
C25 C 0.3254(12) 0.5904(5) 0.4194(8) 0.083(6) Uani 1 1 d . . . . .
H25 H 0.3047 0.5732 0.4176 0.100 Uiso 1 1 calc R U . . .
C26 C 0.3535(13) 0.6324(4) 0.3607(8) 0.073(5) Uani 1 1 d . . . . .
H26 H 0.3542 0.6426 0.3209 0.087 Uiso 1 1 calc R U . . .
C27 C 0.3237(11) 0.6064(4) 0.3599(7) 0.069(5) Uani 1 1 d . . . . .
C28 C 0.2931(12) 0.5941(5) 0.2943(7) 0.088(7) Uani 1 1 d . . . . .
H28 H 0.3207 0.5769 0.2919 0.105 Uiso 1 1 calc R U . . .
H29 H 0.3181 0.6041 0.2561 0.105 Uiso 1 1 calc R U . . .
C29 C 0.1403(8) 0.6185(3) 0.2599(5) 0.050(4) Uani 1 1 d D U . . .
C30 C 0.1408(14) 0.6373(4) 0.3040(10) 0.098(6) Uani 1 1 d D U . . .
H30 H 0.1651 0.6355 0.3488 0.117 Uiso 1 1 calc R U . . .
C31 C 0.1028(14) 0.6602(4) 0.2800(9) 0.090(5) Uani 1 1 d D U . . .
H31 H 0.1002 0.6749 0.3081 0.108 Uiso 1 1 calc R U . . .
C32 C 0.0688(13) 0.6608(4) 0.2131(8) 0.081(5) Uani 1 1 d D U . . .
H32 H 0.0400 0.6760 0.1970 0.097 Uiso 1 1 calc R U . . .
C33 C 0.0751(13) 0.6404(4) 0.1695(10) 0.088(5) Uani 1 1 d D U . . .
H33 H 0.0539 0.6413 0.1237 0.106 Uiso 1 1 calc R U . . .
C34 C 0.1139(10) 0.6189(4) 0.1967(7) 0.074(5) Uani 1 1 d D U . . .
C35 C 0.1677(11) 0.5982(4) 0.0901(7) 0.070(5) Uani 1 1 d . . . . .
H35 H 0.1487 0.6143 0.0678 0.084 Uiso 1 1 calc R U . . .
H36 H 0.1503 0.5840 0.0595 0.084 Uiso 1 1 calc R U . . .
C36 C 0.2732(10) 0.5982(5) 0.1018(6) 0.066(5) Uani 1 1 d . . . . .
C37 C 0.3254(11) 0.5772(4) 0.0877(7) 0.071(5) Uani 1 1 d . . . . .
H37 H 0.2944 0.5629 0.0685 0.086 Uiso 1 1 calc R U . . .
C38 C 0.3166(11) 0.6201(4) 0.1314(7) 0.074(6) Uani 1 1 d . . . . .
H38 H 0.2808 0.6348 0.1417 0.089 Uiso 1 1 calc R U . . .
C39 C 0.4198(10) 0.5753(4) 0.0995(7) 0.066(5) Uani 1 1 d . . . . .
H39 H 0.4533 0.5604 0.0877 0.080 Uiso 1 1 calc R U . . .
C40 C 0.4139(12) 0.6195(4) 0.1452(8) 0.076(6) Uani 1 1 d . . . . .
H40 H 0.4447 0.6340 0.1640 0.092 Uiso 1 1 calc R U . . .
C41 C 0.4659(11) 0.5965(4) 0.1299(7) 0.071(5) Uani 1 1 d . . . . .
C42 C 0.5690(9) 0.5967(4) 0.1400(6) 0.064(5) Uani 1 1 d . . . . .
H42 H 0.5903 0.5794 0.1524 0.076 Uiso 1 1 calc R U . . .
H43 H 0.5850 0.6082 0.1783 0.076 Uiso 1 1 calc R U . . .
C43 C 0.4653(11) 0.5228(4) 0.2096(7) 0.069(5) Uani 1 1 d . . . . .
C44 C 0.4391(13) 0.5323(4) 0.2750(8) 0.076(5) Uani 1 1 d . . . . .
H44 H 0.3757 0.5323 0.2886 0.091 Uiso 1 1 calc R U . . .
C45 C 0.5088(16) 0.5414(4) 0.3175(9) 0.085(6) Uani 1 1 d . . . . .
H45 H 0.4921 0.5480 0.3606 0.102 Uiso 1 1 calc R U . . .
C46 C 0.5974(11) 0.5413(4) 0.3009(8) 0.074(5) Uani 1 1 d . . . . .
H46 H 0.6416 0.5491 0.3307 0.089 Uiso 1 1 calc R U . . .
C47 C 0.6286(12) 0.5301(4) 0.2410(7) 0.070(5) Uani 1 1 d . . . . .
H47 H 0.6933 0.5290 0.2313 0.084 Uiso 1 1 calc R U . . .
C48 C 0.5600(13) 0.5206(4) 0.1954(9) 0.076(5) Uani 1 1 d . . . . .
C49 C 0.6238(12) 0.4855(4) 0.1291(9) 0.073(5) Uani 1 1 d . . . . .
H49 H 0.6360 0.4804 0.0816 0.087 Uiso 1 1 calc R U . . .
H50 H 0.5773 0.4734 0.1474 0.087 Uiso 1 1 calc R U . . .
C50 C 0.7167(12) 0.4823(4) 0.1711(7) 0.066(5) Uani 1 1 d . . . . .
C51 C 0.7942(13) 0.4891(4) 0.1373(9) 0.079(6) Uani 1 1 d . . . . .
H51 H 0.7906 0.4934 0.0905 0.094 Uiso 1 1 calc R U . . .
C52 C 0.7253(14) 0.4733(4) 0.2386(8) 0.072(5) Uani 1 1 d . . . . .
H52 H 0.6714 0.4675 0.2616 0.087 Uiso 1 1 calc R U . . .
C53 C 0.8850(11) 0.4900(4) 0.1743(7) 0.074(5) Uani 1 1 d . . . . .
H53 H 0.9397 0.4962 0.1530 0.088 Uiso 1 1 calc R U . . .
C54 C 0.8094(15) 0.4729(4) 0.2712(10) 0.078(5) Uani 1 1 d . . . . .
H54 H 0.8128 0.4663 0.3161 0.094 Uiso 1 1 calc R U . . .
C55 C 0.8875(13) 0.4813(3) 0.2425(8) 0.068(4) Uani 1 1 d . . . . .
C56 C 0.9819(16) 0.4814(4) 0.2762(10) 0.095(7) Uani 1 1 d . . . . .
H56 H 0.9754 0.4849 0.3253 0.114 Uiso 1 1 calc R U . . .
H57 H 1.0208 0.4950 0.2564 0.114 Uiso 1 1 calc R U . . .
C57 C 1.0545(11) 0.4527(4) 0.1910(8) 0.084(6) Uani 1 1 d D U . . .
C58 C 1.1128(11) 0.4701(4) 0.1577(9) 0.114(8) Uani 1 1 d D U . . .
H58 H 1.1385 0.4845 0.1807 0.136 Uiso 1 1 calc R U . . .
C59 C 1.1309(12) 0.4655(5) 0.0909(9) 0.101(7) Uani 1 1 d D U . . .
H59 H 1.1716 0.4765 0.0669 0.121 Uiso 1 1 calc R U . . .
C60 C 1.0899(15) 0.4447(5) 0.0574(10) 0.110(8) Uani 1 1 d D U . . .
H60 H 1.1015 0.4418 0.0106 0.132 Uiso 1 1 calc R U . . .
C61 C 1.0325(16) 0.4283(5) 0.0927(10) 0.107(7) Uani 1 1 d D U . . .
H61 H 1.0049 0.4143 0.0695 0.128 Uiso 1 1 calc R U . . .
C62 C 1.0139(11) 0.4319(3) 0.1620(8) 0.055(4) Uani 1 1 d D U . . .
C63 C 0.8613(18) 0.4154(5) 0.1743(12) 0.113(8) Uani 1 1 d . U . . .
H63 H 0.8347 0.4328 0.1774 0.135 Uiso 1 1 calc R U . . .
H64 H 0.8609 0.4110 0.1254 0.135 Uiso 1 1 calc R U . . .
C64 C 0.7924(18) 0.3983(5) 0.2061(10) 0.139(11) Uani 1 1 d D U . . .
C65 C 0.7954(16) 0.3737(4) 0.1815(11) 0.111(8) Uani 1 1 d D U . . .
H65 H 0.8331 0.3694 0.1438 0.134 Uiso 1 1 calc R U . . .
C66 C 0.734(2) 0.4033(4) 0.2603(12) 0.169(16) Uani 1 1 d D U . . .
H66 H 0.7278 0.4205 0.2746 0.203 Uiso 1 1 calc R U . . .
C67 C 0.739(2) 0.3546(5) 0.2149(14) 0.147(13) Uani 1 1 d D U . . .
H67 H 0.7475 0.3373 0.2025 0.176 Uiso 1 1 calc R U . . .
C68 C 0.686(2) 0.3851(4) 0.2943(13) 0.169(16) Uani 1 1 d D U . . .
H68 H 0.6596 0.3886 0.3373 0.202 Uiso 1 1 calc R U . . .
C69 C 0.676(2) 0.3603(4) 0.2637(15) 0.156(10) Uani 1 1 d D U . . .
C70 C 0.5978(19) 0.3417(5) 0.2818(15) 0.156(9) Uani 1 1 d D U . . .
H70 H 0.5835 0.3451 0.3300 0.188 Uiso 1 1 calc R U . . .
H71 H 0.6271 0.3246 0.2809 0.188 Uiso 1 1 calc R U . . .
C71 C 0.4370(14) 0.3561(4) 0.2690(12) 0.163(8) Uani 1 1 d D U . . .
C72 C 0.3963(17) 0.3556(4) 0.3328(12) 0.178(10) Uani 1 1 d D U . . .
H72 H 0.4156 0.3431 0.3651 0.214 Uiso 1 1 calc R U . . .
C73 C 0.3267(18) 0.3733(5) 0.3497(12) 0.193(11) Uani 1 1 d D U . . .
H73 H 0.3003 0.3730 0.3937 0.231 Uiso 1 1 calc R U . . .
C74 C 0.2961(19) 0.3913(4) 0.3022(14) 0.192(11) Uani 1 1 d D U . . .
H74 H 0.2483 0.4030 0.3136 0.231 Uiso 1 1 calc R U . . .
C75 C 0.3356(19) 0.3920(5) 0.2390(13) 0.178(10) Uani 1 1 d D U . . .
H75 H 0.3139 0.4036 0.2053 0.214 Uiso 1 1 calc R U . . .
C76 C 0.4077(18) 0.3753(5) 0.2260(13) 0.161(8) Uani 1 1 d D U . . .
C77 C 0.5263(18) 0.3977(5) 0.1559(13) 0.124(8) Uani 1 1 d . U . . .
H77 H 0.5772 0.3961 0.1901 0.149 Uiso 1 1 calc R U . . .
H78 H 0.5545 0.3973 0.1102 0.149 Uiso 1 1 calc R U . . .
C78 C 0.4787(16) 0.4219(5) 0.1651(11) 0.096(5) Uani 1 1 d . U . . .
C79 C 0.4241(17) 0.4321(6) 0.1051(13) 0.120(8) Uani 1 1 d . U . . .
H79 H 0.4170 0.4228 0.0639 0.144 Uiso 1 1 calc R U . . .
C80 C 0.4763(17) 0.4351(5) 0.2222(11) 0.096(6) Uani 1 1 d . U . . .
H80 H 0.5055 0.4281 0.2616 0.116 Uiso 1 1 calc R U . . .
C81 C 0.3846(15) 0.4561(5) 0.1140(10) 0.090(5) Uani 1 1 d . U . . .
H81 H 0.3522 0.4639 0.0770 0.108 Uiso 1 1 calc R U . . .
C82 C 0.4352(13) 0.4574(4) 0.2270(10) 0.079(4) Uani 1 1 d . U . . .
H82 H 0.4364 0.4660 0.2695 0.095 Uiso 1 1 calc R U . . .
C83 C 0.3914(13) 0.4686(4) 0.1738(10) 0.080(4) Uani 1 1 d . U . . .
C84 C 0.3411(14) 0.4918(5) 0.1807(9) 0.089(7) Uani 1 1 d . . . . .
H84 H 0.3206 0.4934 0.2283 0.107 Uiso 1 1 calc R U . . .
H85 H 0.2845 0.4910 0.1514 0.107 Uiso 1 1 calc R U . . .
C85 C -0.1059(10) 0.5426(4) 0.9516(6) 0.059(4) Uani 1 1 d . . . . .
C86 C -0.0270(13) 0.5349(4) 0.9830(6) 0.069(5) Uani 1 1 d . . . . .
H86 H 0.0207 0.5468 0.9948 0.083 Uiso 1 1 calc R U . . .
C87 C -0.0167(13) 0.5088(5) 0.9983(8) 0.083(6) Uani 1 1 d . . . . .
H87 H 0.0387 0.5028 1.0199 0.099 Uiso 1 1 calc R U . . .
C88 C -0.0901(11) 0.4915(4) 0.9810(7) 0.067(5) Uani 1 1 d . . . . .
H88 H -0.0822 0.4738 0.9891 0.080 Uiso 1 1 calc R U . . .
C89 C -0.1739(13) 0.5004(4) 0.9521(7) 0.073(5) Uani 1 1 d . . . . .
H89 H -0.2233 0.4890 0.9415 0.088 Uiso 1 1 calc R U . . .
C90 C -0.1833(11) 0.5256(4) 0.9397(7) 0.064(5) Uani 1 1 d . . . . .
C91 C -0.3105(12) 0.5265(4) 0.8490(7) 0.069(5) Uani 1 1 d . . . . .
H91 H -0.3078 0.5076 0.8506 0.083 Uiso 1 1 calc R U . . .
H92 H -0.3766 0.5315 0.8418 0.083 Uiso 1 1 calc R U . . .
C92 C -0.2534(11) 0.5359(4) 0.7897(7) 0.064(5) Uani 1 1 d . . . . .
C93 C -0.2907(12) 0.5562(4) 0.7517(7) 0.069(5) Uani 1 1 d . . . . .
H93 H -0.3502 0.5632 0.7613 0.083 Uiso 1 1 calc R U . . .
C94 C -0.1725(11) 0.5260(4) 0.7740(7) 0.066(4) Uani 1 1 d . . . . .
H94 H -0.1480 0.5124 0.8004 0.079 Uiso 1 1 calc R U . . .
C95 C -0.2333(12) 0.5660(4) 0.6967(7) 0.073(5) Uani 1 1 d . . . . .
H95 H -0.2548 0.5805 0.6723 0.088 Uiso 1 1 calc R U . . .
C96 C -0.1206(12) 0.5354(4) 0.7182(7) 0.069(5) Uani 1 1 d . . . . .
H96 H -0.0626 0.5280 0.7066 0.083 Uiso 1 1 calc R U . . .
C97 C -0.1573(11) 0.5562(4) 0.6801(7) 0.059(4) Uani 1 1 d . . . . .
C98 C -0.1017(10) 0.5647(4) 0.6183(6) 0.061(4) Uani 1 1 d . . . . .
H98 H -0.0970 0.5835 0.6190 0.073 Uiso 1 1 calc R U . . .
H99 H -0.0375 0.5578 0.6227 0.073 Uiso 1 1 calc R U . . .
C99 C -0.1359(11) 0.5283(4) 0.5416(7) 0.065(5) Uani 1 1 d . . . . .
C100 C -0.1942(13) 0.5123(5) 0.5782(7) 0.077(6) Uani 1 1 d . . . . .
H100 H -0.2385 0.5190 0.6088 0.092 Uiso 1 1 calc R U . . .
C101 C -0.1861(18) 0.4869(5) 0.5689(9) 0.108(8) Uani 1 1 d . . . . .
H101 H -0.2249 0.4754 0.5926 0.130 Uiso 1 1 calc R U . . .
C102 C -0.1198(16) 0.4781(5) 0.5239(10) 0.090(6) Uani 1 1 d . . . . .
H102 H -0.1105 0.4603 0.5196 0.108 Uiso 1 1 calc R U . . .
C103 C -0.0707(15) 0.4931(5) 0.4881(9) 0.088(6) Uani 1 1 d . . . . .
H103 H -0.0298 0.4865 0.4549 0.105 Uiso 1 1 calc R U . . .
C104 C -0.0780(11) 0.5218(5) 0.4987(6) 0.079(6) Uani 1 1 d . . . . .
C105 C 0.0803(12) 0.5356(4) 0.4605(8) 0.075(5) Uani 1 1 d . . . . .
H105 H 0.1084 0.5445 0.4216 0.089 Uiso 1 1 calc R U . . .
H106 H 0.0994 0.5175 0.4585 0.089 Uiso 1 1 calc R U . . .
C106 C 0.1165(13) 0.5477(5) 0.5289(7) 0.077(6) Uani 1 1 d . . . . .
C107 C 0.1404(13) 0.5710(4) 0.5281(9) 0.075(5) Uani 1 1 d . . . . .
H107 H 0.1384 0.5804 0.4869 0.089 Uiso 1 1 calc R U . . .
C108 C 0.1175(14) 0.5324(5) 0.5889(8) 0.096(7) Uani 1 1 d . . . . .
H108 H 0.0977 0.5151 0.5890 0.116 Uiso 1 1 calc R U . . .
C109 C 0.1703(11) 0.5827(4) 0.5896(7) 0.065(5) Uani 1 1 d . . . . .
H109 H 0.1882 0.6002 0.5886 0.078 Uiso 1 1 calc R U . . .
C110 C 0.1496(12) 0.5448(5) 0.6470(8) 0.081(6) Uani 1 1 d . . . . .
H110 H 0.1547 0.5350 0.6875 0.098 Uiso 1 1 calc R U . . .
C111 C 0.1745(12) 0.5700(5) 0.6507(7) 0.075(5) Uani 1 1 d . . . . .
C112 C 0.2103(11) 0.5811(4) 0.7156(8) 0.074(5) Uani 1 1 d . . . . .
H112 H 0.1835 0.5713 0.7538 0.088 Uiso 1 1 calc R U . . .
H113 H 0.1876 0.5988 0.7191 0.088 Uiso 1 1 calc R U . . .
C113 C 0.3583(9) 0.5568(3) 0.7470(6) 0.056(4) Uani 1 1 d D U . . .
C114 C 0.3644(13) 0.5372(4) 0.7028(8) 0.082(5) Uani 1 1 d D U . . .
H114 H 0.3442 0.5387 0.6568 0.099 Uiso 1 1 calc R U . . .
C115 C 0.4018(15) 0.5148(4) 0.7282(9) 0.095(6) Uani 1 1 d D U . . .
H115 H 0.4094 0.5005 0.6993 0.114 Uiso 1 1 calc R U . . .
C116 C 0.4285(10) 0.5132(4) 0.7972(8) 0.076(4) Uani 1 1 d D U . . .
H116 H 0.4509 0.4976 0.8155 0.091 Uiso 1 1 calc R U . . .
C117 C 0.4223(10) 0.5339(4) 0.8368(8) 0.080(5) Uani 1 1 d D U . . .
H117 H 0.4425 0.5327 0.8828 0.095 Uiso 1 1 calc R U . . .
C118 C 0.3861(9) 0.5577(4) 0.8121(7) 0.073(4) Uani 1 1 d D U . . .
C119 C 0.3278(10) 0.5756(5) 0.9185(7) 0.082(6) Uani 1 1 d . . . . .
H119 H 0.3464 0.5588 0.9370 0.098 Uiso 1 1 calc R U . . .
H120 H 0.3438 0.5887 0.9527 0.098 Uiso 1 1 calc R U . . .
C120 C 0.2251(11) 0.5758(4) 0.9048(7) 0.066(5) Uani 1 1 d . . . . .
C121 C 0.1772(12) 0.5964(5) 0.9182(6) 0.073(5) Uani 1 1 d . . . . .
H121 H 0.2074 0.6116 0.9331 0.088 Uiso 1 1 calc R U . . .
C122 C 0.1804(11) 0.5548(4) 0.8784(7) 0.061(4) Uani 1 1 d . . . . .
H122 H 0.2153 0.5397 0.8700 0.073 Uiso 1 1 calc R U . . .
C123 C 0.0769(12) 0.5954(4) 0.9095(7) 0.069(5) Uani 1 1 d . . . . .
H123 H 0.0400 0.6091 0.9258 0.083 Uiso 1 1 calc R U . . .
C124 C 0.0874(11) 0.5551(4) 0.8642(8) 0.067(5) Uani 1 1 d . . . . .
H124 H 0.0583 0.5407 0.8435 0.080 Uiso 1 1 calc R U . . .
C125 C 0.0358(10) 0.5761(4) 0.8800(7) 0.062(4) Uani 1 1 d . . . . .
C126 C -0.0704(9) 0.5764(4) 0.8673(6) 0.069(5) Uani 1 1 d . . . . .
H126 H -0.0899 0.5935 0.8514 0.083 Uiso 1 1 calc R U . . .
H127 H -0.0869 0.5640 0.8314 0.083 Uiso 1 1 calc R U . . .
C127 C 0.0307(13) 0.6509(4) 0.7997(9) 0.074(5) Uani 1 1 d . . . . .
C128 C 0.0586(14) 0.6417(5) 0.7376(10) 0.095(7) Uani 1 1 d . . . . .
H128 H 0.1232 0.6414 0.7273 0.115 Uiso 1 1 calc R U . . .
C129 C -0.0050(12) 0.6330(4) 0.6904(9) 0.084(6) Uani 1 1 d . . . . .
H129 H 0.0159 0.6266 0.6481 0.101 Uiso 1 1 calc R U . . .
C130 C -0.1081(15) 0.6335(4) 0.7052(9) 0.085(6) Uani 1 1 d . . . . .
H130 H -0.1551 0.6281 0.6738 0.102 Uiso 1 1 calc R U . . .
C131 C -0.1271(12) 0.6427(4) 0.7711(7) 0.067(5) Uani 1 1 d . . . . .
H131 H -0.1901 0.6427 0.7855 0.080 Uiso 1 1 calc R U . . .
C132 C -0.0611(11) 0.6514(3) 0.8146(7) 0.061(4) Uani 1 1 d . . . . .
C133 C -0.1294(13) 0.6901(4) 0.8746(8) 0.069(5) Uani 1 1 d . . . . .
H133 H -0.1373 0.6971 0.9209 0.082 Uiso 1 1 calc R U . . .
H134 H -0.0856 0.7013 0.8502 0.082 Uiso 1 1 calc R U . . .
C134 C -0.2191(13) 0.6900(4) 0.8392(8) 0.069(5) Uani 1 1 d . . . . .
C135 C -0.3011(11) 0.6807(4) 0.8685(8) 0.067(4) Uani 1 1 d . . . . .
H135 H -0.2973 0.6731 0.9121 0.080 Uiso 1 1 calc R U . . .
C136 C -0.2242(12) 0.6988(3) 0.7725(8) 0.062(4) Uani 1 1 d . . . . .
H136 H -0.1685 0.7038 0.7505 0.075 Uiso 1 1 calc R U . . .
C137 C -0.3845(14) 0.6823(3) 0.8373(9) 0.076(5) Uani 1 1 d . . . . .
H137 H -0.4387 0.6769 0.8607 0.092 Uiso 1 1 calc R U . . .
C138 C -0.3107(14) 0.7005(4) 0.7365(8) 0.069(5) Uani 1 1 d . . . . .
H138 H -0.3135 0.7071 0.6916 0.083 Uiso 1 1 calc R U . . .
C139 C -0.3942(12) 0.6919(4) 0.7699(8) 0.068(5) Uani 1 1 d . . . . .
C140 C -0.4845(13) 0.6938(4) 0.7286(9) 0.078(5) Uani 1 1 d . . . . .
H140 H -0.4692 0.6943 0.6797 0.094 Uiso 1 1 calc R U . . .
H141 H -0.5223 0.6784 0.7366 0.094 Uiso 1 1 calc R U . . .
C141 C -0.5580(14) 0.7198(5) 0.8160(13) 0.101(7) Uani 1 1 d . U . . .
C142 C -0.6143(12) 0.7052(4) 0.8563(12) 0.096(6) Uani 1 1 d . U . . .
H142 H -0.6444 0.6912 0.8345 0.115 Uiso 1 1 calc R U . . .
C143 C -0.6321(17) 0.7082(5) 0.9223(14) 0.108(8) Uani 1 1 d . U . . .
H143 H -0.6681 0.6965 0.9479 0.130 Uiso 1 1 calc R U . . .
C144 C -0.5975(16) 0.7274(5) 0.9460(13) 0.108(8) Uani 1 1 d . U . . .
H144 H -0.6131 0.7314 0.9916 0.130 Uiso 1 1 calc R U . . .
C145 C -0.5353(17) 0.7448(4) 0.9126(11) 0.099(7) Uani 1 1 d . U . . .
H145 H -0.5058 0.7582 0.9373 0.119 Uiso 1 1 calc R U . . .
C146 C -0.5180(10) 0.7414(3) 0.8379(10) 0.067(5) Uani 1 1 d . U . . .
C147 C -0.3589(14) 0.7566(4) 0.8295(11) 0.096(7) Uani 1 1 d D . . . .
H147 H -0.3344 0.7395 0.8183 0.115 Uiso 1 1 calc R U . . .
H148 H -0.3571 0.7585 0.8795 0.115 Uiso 1 1 calc R U . . .
C148 C -0.2964(14) 0.7773(4) 0.7965(13) 0.101(7) Uani 1 1 d . . . . .
C149 C -0.2937(18) 0.8013(4) 0.8163(13) 0.121(10) Uani 1 1 d . . . . .
H149 H -0.3365 0.8068 0.8498 0.146 Uiso 1 1 calc R U . . .
C150 C -0.2411(13) 0.7710(4) 0.7436(9) 0.091(6) Uani 1 1 d . . . . .
H150 H -0.2480 0.7543 0.7255 0.110 Uiso 1 1 calc R U . . .
C151 C -0.2359(16) 0.8177(5) 0.7923(12) 0.113(9) Uani 1 1 d . . . . .
H151 H -0.2327 0.8341 0.8123 0.136 Uiso 1 1 calc R U . . .
C152 C -0.1774(15) 0.7862(4) 0.7145(12) 0.104(7) Uani 1 1 d . . . . .
H152 H -0.1357 0.7801 0.6811 0.125 Uiso 1 1 calc R U . . .
C153 C -0.1767(17) 0.8120(5) 0.7371(14) 0.124(8) Uani 1 1 d D . . . .
C154 C -0.1099(18) 0.8317(5) 0.7062(12) 0.141(9) Uani 1 1 d D U . . .
H154 H -0.0872 0.8256 0.6618 0.169 Uiso 1 1 calc R U . . .
H155 H -0.1431 0.8480 0.6987 0.169 Uiso 1 1 calc R U . . .
C155 C 0.0467(15) 0.8140(4) 0.7282(13) 0.130(6) Uani 1 1 d D U . . .
C156 C 0.0872(19) 0.8139(5) 0.6654(13) 0.156(12) Uani 1 1 d D U . . .
H156 H 0.0631 0.8240 0.6291 0.187 Uiso 1 1 calc R U . . .
C157 C 0.166(2) 0.7983(6) 0.6569(15) 0.198(14) Uani 1 1 d D U . . .
H157 H 0.1917 0.7968 0.6128 0.238 Uiso 1 1 calc R U . . .
C158 C 0.211(2) 0.7845(5) 0.7117(16) 0.173(12) Uani 1 1 d D U . . .
H158 H 0.2693 0.7762 0.7067 0.207 Uiso 1 1 calc R U . . .
C159 C 0.1632(18) 0.7839(4) 0.7710(15) 0.136(7) Uani 1 1 d D U . . .
H159 H 0.1815 0.7729 0.8070 0.163 Uiso 1 1 calc R U . . .
C160 C 0.0876(18) 0.7999(5) 0.7769(14) 0.130(6) Uani 1 1 d D U . . .
C161 C -0.035(2) 0.7791(5) 0.8604(15) 0.138(7) Uani 1 1 d D U . . .
H161 H -0.0848 0.7792 0.8251 0.166 Uiso 1 1 calc R U . . .
H162 H -0.0644 0.7819 0.9050 0.166 Uiso 1 1 calc R U . . .
C162 C 0.0168(18) 0.7523(5) 0.8605(14) 0.113(6) Uani 1 1 d . U . . .
C163 C 0.0634(17) 0.7422(5) 0.9043(12) 0.097(6) Uani 1 1 d . U . . .
H163 H 0.0662 0.7504 0.9474 0.116 Uiso 1 1 calc R U . . .
C164 C 0.0101(16) 0.7403(5) 0.7889(13) 0.108(6) Uani 1 1 d . U . . .
H164 H -0.0217 0.7484 0.7521 0.129 Uiso 1 1 calc R U . . .
C165 C 0.1145(17) 0.7193(6) 0.8970(12) 0.108(6) Uani 1 1 d . U . . .
H165 H 0.1500 0.7134 0.9350 0.130 Uiso 1 1 calc R U . . .
C166 C 0.0549(17) 0.7164(6) 0.7822(13) 0.110(7) Uani 1 1 d . U . . .
H166 H 0.0457 0.7073 0.7410 0.132 Uiso 1 1 calc R U . . .
C167 C 0.1162(17) 0.7044(6) 0.8363(10) 0.102(6) Uani 1 1 d . U . . .
C168 C 0.1644(14) 0.6801(4) 0.8318(10) 0.080(5) Uani 1 1 d . . . . .
H168 H 0.2205 0.6803 0.8618 0.096 Uiso 1 1 calc R U . . .
H169 H 0.1850 0.6772 0.7846 0.096 Uiso 1 1 calc R U . . .

loop_
_atom_site_aniso_label
_atom_site_aniso_U_11
_atom_site_aniso_U_22
_atom_site_aniso_U_33
_atom_site_aniso_U_23
_atom_site_aniso_U_13
_atom_site_aniso_U_12
Pd1 0.0214(6) 0.0971(10) 0.0525(5) 0.0014(6) -0.0012(4) -0.0049(6)
Pd2 0.0329(7) 0.0986(10) 0.0602(5) -0.0053(6) -0.0004(4) -0.0016(7)
Pd3 0.0291(7) 0.1081(11) 0.0637(6) 0.0008(6) 0.0012(5) 0.0001(7)
Pd4 0.0303(7) 0.1061(11) 0.0716(6) 0.0095(7) 0.0007(5) -0.0085(7)
Pd5 0.0893(14) 0.0927(12) 0.0892(8) 0.0041(8) 0.0103(8) 0.0170(10)
Pd6 0.157(3) 0.1167(19) 0.179(2) -0.0102(16) 0.0605(19) -0.0393(17)
Pd7 0.0194(6) 0.0982(10) 0.0523(5) 0.0031(6) -0.0006(4) -0.0037(6)
Pd8 0.0331(7) 0.0966(10) 0.0558(5) -0.0044(6) 0.0001(4) -0.0020(7)
Pd9 0.0273(6) 0.1166(12) 0.0617(5) 0.0046(6) 0.0015(4) -0.0030(7)
Pd10 0.0295(7) 0.1042(12) 0.0815(7) 0.0096(7) 0.0016(5) -0.0053(7)
Pd11 0.0784(13) 0.0878(12) 0.1103(10) 0.0033(9) 0.0130(9) 0.0098(10)
Pd12 0.1086(19) 0.1184(18) 0.212(2) -0.0326(17) 0.0470(17) -0.0383(15)
Cl1 0.033(2) 0.098(3) 0.0566(16) 0.0039(18) 0.0019(14) -0.008(2)
Cl2 0.0207(18) 0.118(4) 0.0629(16) -0.003(2) -0.0029(13) -0.001(2)
Cl3 0.037(2) 0.112(4) 0.083(2) -0.020(2) 0.0027(18) -0.005(2)
Cl4 0.043(3) 0.114(4) 0.0663(18) 0.001(2) 0.0057(16) -0.004(2)
Cl5 0.046(3) 0.120(4) 0.081(2) 0.017(2) 0.0096(19) 0.015(3)
Cl6 0.049(3) 0.116(4) 0.078(2) -0.005(2) -0.0011(19) -0.003(3)
Cl7 0.031(2) 0.131(4) 0.088(2) 0.012(3) -0.0075(17) -0.008(3)
Cl8 0.037(2) 0.128(4) 0.072(2) 0.006(2) 0.0067(17) -0.013(2)
Cl9 0.122(5) 0.107(4) 0.097(3) -0.004(3) -0.004(3) 0.021(4)
Cl10 0.149(7) 0.085(4) 0.122(4) 0.005(3) 0.009(4) 0.002(4)
Cl11 0.148(8) 0.118(6) 0.193(7) -0.025(5) 0.067(6) -0.027(5)
Cl12 0.145(8) 0.183(8) 0.152(6) -0.012(5) 0.030(5) -0.031(6)
Cl13 0.029(2) 0.102(3) 0.0597(17) 0.0041(19) 0.0014(14) -0.004(2)
Cl14 0.0208(18) 0.110(3) 0.0646(17) -0.003(2) -0.0024(13) -0.0078(19)
Cl15 0.042(2) 0.087(3) 0.082(2) -0.003(2) 0.0046(17) 0.002(2)
Cl16 0.044(2) 0.109(4) 0.0587(17) 0.0032(19) 0.0018(15) -0.006(2)
Cl17 0.044(3) 0.126(4) 0.075(2) 0.013(2) 0.0024(18) 0.000(3)
Cl18 0.059(3) 0.114(4) 0.080(2) -0.006(3) 0.005(2) -0.005(3)
Cl19 0.040(3) 0.128(4) 0.089(2) 0.010(3) -0.0030(19) -0.009(3)
Cl20 0.039(2) 0.102(3) 0.075(2) 0.008(2) 0.0028(17) -0.011(2)
Cl21 0.128(6) 0.115(5) 0.110(4) -0.005(3) 0.015(4) 0.013(4)
Cl22 0.135(7) 0.105(5) 0.132(4) 0.011(4) 0.040(4) 0.009(4)
Cl23 0.175(10) 0.110(6) 0.367(14) -0.077(7) 0.157(10) -0.053(6)
Cl24 0.273(16) 0.261(14) 0.191(9) -0.067(9) 0.064(10) -0.098(12)
N1 0.021(6) 0.095(11) 0.051(5) 0.001(6) -0.004(4) 0.001(6)
N1S 0.071(10) 0.081(10) 0.060(7) -0.019(7) 0.006(6) -0.016(8)
N2 0.015(5) 0.102(10) 0.046(5) 0.008(6) 0.003(4) -0.006(6)
N2S 0.066(11) 0.134(15) 0.064(7) -0.010(9) -0.016(7) -0.002(10)
N3 0.034(8) 0.100(12) 0.061(6) -0.011(7) 0.002(5) -0.004(7)
N4 0.047(9) 0.079(10) 0.056(6) -0.004(6) -0.006(5) 0.000(7)
N5 0.035(7) 0.101(11) 0.044(5) 0.004(6) 0.005(4) -0.004(7)
N6 0.032(7) 0.121(12) 0.052(5) -0.012(7) 0.000(5) -0.020(8)
N7 0.029(7) 0.122(13) 0.068(7) -0.006(7) 0.011(5) -0.011(8)
N8 0.025(7) 0.103(11) 0.059(6) 0.007(7) 0.002(5) -0.018(7)
N9 0.052(9) 0.103(12) 0.084(8) -0.011(8) -0.008(7) 0.032(8)
N10 0.119(13) 0.125(13) 0.100(10) 0.010(9) 0.011(9) 0.093(11)
N11 0.123(16) 0.129(13) 0.207(17) -0.062(13) 0.068(14) -0.009(13)
N12 0.104(15) 0.160(18) 0.22(2) 0.003(16) 0.067(15) -0.027(13)
N13 0.027(7) 0.103(11) 0.062(6) 0.007(7) 0.005(5) -0.004(7)
N14 0.047(8) 0.117(12) 0.042(5) 0.002(6) 0.005(5) -0.012(8)
N15 0.032(7) 0.099(11) 0.061(6) -0.005(7) -0.014(5) 0.002(7)
N16 0.040(9) 0.123(14) 0.069(7) -0.005(8) 0.003(6) 0.006(9)
N17 0.024(7) 0.138(15) 0.074(7) 0.016(8) 0.008(5) -0.001(8)
N18 0.021(6) 0.123(12) 0.058(6) -0.017(7) 0.011(5) -0.019(7)
N19 0.030(7) 0.110(12) 0.081(8) 0.009(8) 0.005(6) 0.010(7)
N20 0.043(8) 0.095(11) 0.064(6) 0.016(7) 0.018(6) 0.011(7)
N21 0.032(8) 0.093(11) 0.122(11) 0.023(9) 0.009(7) -0.011(7)
N22 0.054(9) 0.086(10) 0.161(14) -0.057(10) 0.010(9) -0.034(8)
N23 0.077(11) 0.111(11) 0.213(16) 0.003(12) 0.035(11) -0.075(9)
N24 0.113(12) 0.091(10) 0.197(13) -0.019(10) 0.018(10) -0.031(9)
C1 0.048(10) 0.105(15) 0.058(7) 0.020(8) -0.019(6) -0.006(10)
C1S 0.049(11) 0.138(19) 0.053(8) -0.009(9) -0.005(7) -0.014(11)
C1T 0.044(10) 0.110(14) 0.060(7) 0.027(9) -0.001(6) -0.007(10)
C2 0.013(7) 0.131(17) 0.063(7) -0.005(9) -0.008(5) -0.001(8)
C2S 0.024(8) 0.089(12) 0.077(9) 0.001(9) -0.008(6) 0.004(8)
C2T 0.046(11) 0.126(17) 0.069(8) -0.013(10) 0.009(7) -0.007(11)
C3 0.038(10) 0.100(14) 0.068(8) -0.005(9) -0.017(6) 0.018(9)
C4 0.090(17) 0.100(16) 0.074(10) 0.024(10) 0.009(10) 0.020(13)
C5 0.047(11) 0.115(17) 0.073(9) 0.012(10) 0.019(8) 0.012(10)
C6 0.037(9) 0.085(12) 0.058(7) 0.008(8) 0.000(6) -0.017(8)
C7 0.030(9) 0.104(14) 0.080(9) 0.009(9) -0.006(7) 0.001(9)
C8 0.043(10) 0.091(13) 0.053(7) -0.002(8) 0.000(6) 0.005(9)
C9 0.029(8) 0.101(13) 0.063(7) -0.019(9) 0.010(6) -0.019(8)
C10 0.031(9) 0.112(15) 0.065(8) -0.004(9) -0.001(6) 0.012(9)
C11 0.041(9) 0.088(13) 0.069(8) -0.014(8) -0.016(6) 0.019(9)
C12 0.030(9) 0.100(14) 0.075(8) 0.005(9) 0.006(7) 0.017(9)
C13 0.030(9) 0.123(16) 0.063(7) -0.014(9) 0.003(6) -0.012(10)
C14 0.071(13) 0.097(14) 0.051(7) 0.006(8) 0.007(7) -0.010(10)
C15 0.045(10) 0.089(13) 0.072(8) -0.003(9) -0.011(7) -0.001(9)
C16 0.071(13) 0.077(12) 0.083(9) -0.013(9) -0.022(8) -0.008(11)
C17 0.070(14) 0.101(16) 0.102(12) 0.001(11) -0.022(10) -0.008(12)
C18 0.073(15) 0.102(16) 0.128(15) -0.014(13) -0.015(12) 0.006(13)
C19 0.063(12) 0.104(15) 0.070(9) -0.010(10) 0.002(8) 0.002(11)
C20 0.052(10) 0.093(12) 0.064(8) -0.015(8) -0.005(7) 0.013(9)
C21 0.055(12) 0.117(16) 0.058(8) -0.002(9) 0.007(7) 0.001(11)
C22 0.026(8) 0.110(15) 0.066(8) 0.007(9) 0.004(6) 0.010(9)
C23 0.024(8) 0.148(19) 0.054(7) 0.026(10) -0.002(5) 0.006(10)
C24 0.032(9) 0.090(12) 0.088(10) -0.008(9) -0.004(7) -0.011(8)
C25 0.032(10) 0.131(18) 0.086(10) 0.012(11) 0.002(8) 0.015(10)
C26 0.042(10) 0.113(15) 0.064(8) 0.016(9) 0.001(7) 0.004(10)
C27 0.026(8) 0.119(15) 0.061(7) -0.013(9) -0.002(6) -0.007(9)
C28 0.032(9) 0.17(2) 0.063(8) 0.002(10) -0.014(6) 0.020(11)
C29 0.013(6) 0.101(10) 0.036(5) -0.033(6) 0.005(4) -0.013(6)
C30 0.031(10) 0.139(15) 0.123(12) 0.018(11) -0.016(8) -0.007(10)
C31 0.058(11) 0.107(13) 0.105(11) -0.015(10) 0.003(9) 0.004(10)
C32 0.052(11) 0.093(12) 0.098(10) -0.014(9) 0.000(8) -0.007(9)
C33 0.046(11) 0.119(14) 0.101(11) -0.002(10) 0.010(9) -0.004(10)
C34 0.030(8) 0.107(12) 0.085(9) 0.000(9) 0.024(7) -0.009(8)
C35 0.035(9) 0.106(13) 0.070(8) 0.006(9) -0.011(6) -0.014(9)
C36 0.019(8) 0.130(16) 0.050(6) -0.008(9) 0.006(5) -0.004(10)
C37 0.030(9) 0.110(15) 0.074(8) 0.006(10) -0.010(6) -0.023(10)
C38 0.026(9) 0.130(16) 0.067(8) 0.023(10) 0.016(7) 0.012(9)
C39 0.019(7) 0.119(15) 0.061(7) 0.008(9) -0.002(5) -0.010(8)
C40 0.027(9) 0.129(17) 0.073(9) 0.016(10) -0.004(6) 0.003(10)
C41 0.034(9) 0.122(15) 0.058(7) 0.013(9) 0.004(6) 0.024(10)
C42 0.016(7) 0.113(14) 0.062(7) 0.027(9) 0.007(5) -0.001(8)
C43 0.030(9) 0.117(15) 0.059(7) 0.028(9) 0.012(6) -0.005(9)
C44 0.050(12) 0.109(15) 0.069(9) 0.011(9) 0.019(8) 0.012(10)
C45 0.080(15) 0.110(16) 0.065(9) 0.005(10) 0.022(9) -0.012(12)
C46 0.020(7) 0.119(15) 0.082(9) 0.004(9) -0.018(6) 0.011(8)
C47 0.041(10) 0.104(14) 0.064(8) 0.011(8) 0.003(7) 0.000(9)
C48 0.046(11) 0.100(15) 0.081(9) 0.014(9) 0.007(8) 0.003(10)
C49 0.032(10) 0.089(14) 0.097(11) -0.014(10) 0.007(8) -0.017(9)
C50 0.041(10) 0.092(13) 0.064(8) -0.003(8) 0.005(7) -0.009(9)
C51 0.046(11) 0.109(15) 0.081(10) 0.016(10) 0.020(8) 0.009(10)
C52 0.053(12) 0.085(13) 0.079(9) 0.022(9) -0.003(8) 0.000(9)
C53 0.028(8) 0.130(17) 0.063(8) 0.024(9) -0.011(6) 0.001(9)
C54 0.062(13) 0.069(12) 0.102(12) -0.002(9) -0.011(10) 0.003(10)
C55 0.050(11) 0.066(11) 0.087(10) -0.004(8) 0.004(8) 0.002(8)
C56 0.093(17) 0.087(14) 0.103(12) -0.027(11) -0.038(11) 0.047(12)
C57 0.054(12) 0.108(15) 0.090(10) 0.032(11) 0.028(9) 0.021(11)
C58 0.031(10) 0.22(2) 0.088(11) 0.030(13) -0.012(8) -0.009(13)
C59 0.024(9) 0.17(2) 0.111(13) 0.017(14) -0.005(9) -0.011(11)
C60 0.065(14) 0.16(2) 0.106(13) 0.014(14) -0.001(11) 0.038(15)
C61 0.063(15) 0.117(18) 0.140(16) 0.024(14) 0.017(13) 0.005(13)
C62 0.032(9) 0.051(9) 0.084(9) -0.003(8) 0.009(7) 0.000(7)
C63 0.087(16) 0.121(17) 0.131(14) -0.016(13) 0.017(13) 0.026(14)
C64 0.21(3) 0.109(15) 0.102(15) 0.001(13) 0.058(17) -0.013(19)
C65 0.083(18) 0.124(17) 0.127(17) -0.018(13) 0.014(12) 0.004(14)
C66 0.24(4) 0.059(11) 0.21(3) 0.003(14) 0.13(3) 0.016(15)
C67 0.18(3) 0.092(15) 0.17(2) -0.023(15) 0.06(2) 0.004(17)
C68 0.25(4) 0.105(16) 0.15(2) -0.009(14) 0.10(2) -0.01(2)
C69 0.21(3) 0.070(12) 0.20(2) 0.017(13) 0.096(17) 0.001(14)
C70 0.20(2) 0.073(13) 0.200(19) -0.008(14) 0.070(18) 0.015(15)
C71 0.145(16) 0.139(16) 0.208(18) -0.008(14) 0.096(14) -0.025(14)
C72 0.19(2) 0.116(16) 0.23(2) -0.008(17) 0.103(18) -0.001(16)
C73 0.18(2) 0.151(19) 0.25(2) 0.005(18) 0.133(18) 0.022(17)
C74 0.17(2) 0.16(2) 0.25(2) 0.030(19) 0.104(19) 0.017(18)
C75 0.144(19) 0.146(18) 0.25(2) 0.021(18) 0.112(17) -0.009(16)
C76 0.123(15) 0.131(15) 0.232(18) -0.010(15) 0.090(14) -0.023(14)
C77 0.094(15) 0.136(17) 0.143(16) 0.039(14) 0.022(13) -0.023(14)
C78 0.071(12) 0.099(12) 0.118(11) 0.008(9) 0.032(9) -0.008(10)
C79 0.060(14) 0.18(2) 0.123(12) -0.045(14) 0.004(10) 0.017(14)
C80 0.094(17) 0.097(13) 0.099(10) 0.023(9) 0.009(10) -0.008(10)
C81 0.065(13) 0.113(13) 0.091(9) 0.027(9) 0.001(9) -0.029(10)
C82 0.042(10) 0.102(11) 0.093(9) 0.016(9) 0.008(7) -0.008(8)
C83 0.036(9) 0.103(12) 0.100(10) 0.004(8) -0.007(8) -0.016(9)
C84 0.037(10) 0.15(2) 0.078(9) 0.028(11) -0.002(7) -0.005(12)
C85 0.026(8) 0.102(13) 0.050(6) 0.006(7) 0.003(5) 0.002(8)
C86 0.064(12) 0.100(14) 0.043(6) 0.016(8) 0.017(7) 0.017(10)
C87 0.040(10) 0.143(19) 0.064(8) 0.026(10) 0.001(7) -0.004(11)
C88 0.038(9) 0.090(13) 0.072(8) 0.000(8) 0.002(7) 0.017(8)
C89 0.059(12) 0.099(15) 0.061(8) 0.013(9) -0.007(7) -0.021(10)
C90 0.026(8) 0.111(15) 0.056(7) 0.013(8) 0.001(6) 0.005(8)
C91 0.037(10) 0.103(14) 0.067(8) 0.001(9) 0.002(7) -0.019(9)
C92 0.037(9) 0.103(14) 0.053(7) -0.006(8) 0.003(6) -0.017(9)
C93 0.046(10) 0.103(14) 0.058(7) 0.000(8) 0.003(6) 0.016(9)
C94 0.034(9) 0.095(13) 0.069(8) 0.001(8) -0.005(6) -0.006(8)
C95 0.033(9) 0.118(16) 0.069(8) 0.003(9) 0.003(6) -0.012(10)
C96 0.040(10) 0.105(15) 0.064(8) -0.016(9) 0.005(7) -0.007(9)
C97 0.037(9) 0.085(12) 0.054(7) -0.002(7) -0.004(6) -0.008(8)
C98 0.030(8) 0.096(13) 0.057(6) -0.016(8) -0.006(5) 0.007(8)
C99 0.040(9) 0.094(13) 0.060(8) -0.007(8) -0.027(7) 0.008(9)
C100 0.060(12) 0.113(17) 0.056(8) -0.005(10) 0.004(7) 0.004(12)
C101 0.12(2) 0.13(2) 0.075(11) 0.016(13) 0.036(12) -0.019(17)
C102 0.084(16) 0.102(16) 0.085(11) -0.006(11) 0.004(11) 0.007(13)
C103 0.073(15) 0.110(18) 0.080(11) -0.020(12) 0.000(10) 0.009(13)
C104 0.034(9) 0.16(2) 0.041(6) -0.009(9) -0.009(5) -0.018(10)
C105 0.039(10) 0.110(15) 0.075(9) -0.016(9) -0.005(7) 0.017(10)
C106 0.044(10) 0.134(19) 0.055(8) 0.014(10) 0.015(7) 0.004(11)
C107 0.058(12) 0.082(13) 0.083(10) 0.003(9) 0.001(8) -0.025(10)
C108 0.052(13) 0.16(2) 0.072(10) 0.021(12) -0.003(8) 0.024(13)
C109 0.040(10) 0.095(13) 0.060(7) 0.023(8) -0.003(6) -0.008(9)
C110 0.029(9) 0.15(2) 0.066(9) -0.002(10) -0.012(6) -0.003(11)
C111 0.034(9) 0.126(17) 0.065(8) -0.003(10) -0.007(6) 0.013(10)
C112 0.032(9) 0.108(14) 0.080(9) -0.021(9) -0.002(7) -0.024(9)
C113 0.013(7) 0.106(11) 0.049(6) -0.004(6) 0.001(5) -0.012(7)
C114 0.039(11) 0.121(14) 0.086(9) 0.009(8) -0.012(8) -0.007(10)
C115 0.066(14) 0.109(13) 0.110(10) -0.026(10) -0.019(10) 0.005(12)
C116 0.022(8) 0.114(12) 0.092(8) 0.005(9) 0.002(7) 0.013(9)
C117 0.029(9) 0.130(14) 0.080(9) 0.005(8) -0.015(7) -0.002(10)
C118 0.013(7) 0.128(12) 0.079(8) -0.006(9) -0.017(6) 0.009(8)
C119 0.015(7) 0.17(2) 0.061(7) 0.003(10) 0.000(5) 0.004(10)
C120 0.029(9) 0.112(15) 0.057(7) 0.013(9) -0.001(6) -0.004(10)
C121 0.043(10) 0.126(17) 0.050(7) 0.003(9) 0.001(6) -0.004(12)
C122 0.034(9) 0.084(11) 0.064(7) -0.005(8) 0.007(6) -0.011(8)
C123 0.044(10) 0.097(13) 0.066(7) -0.006(9) -0.007(7) 0.001(9)
C124 0.027(9) 0.095(13) 0.078(9) -0.016(9) 0.010(7) -0.014(8)
C125 0.021(7) 0.097(13) 0.069(7) 0.005(9) -0.005(6) -0.016(8)
C126 0.012(7) 0.133(16) 0.061(7) -0.012(9) -0.004(5) -0.001(9)
C127 0.044(11) 0.090(13) 0.088(10) -0.014(9) 0.001(8) 0.012(9)
C128 0.032(10) 0.16(2) 0.098(12) 0.011(13) 0.007(9) 0.010(12)
C129 0.027(9) 0.122(17) 0.102(11) -0.041(11) -0.009(8) 0.020(9)
C130 0.068(13) 0.100(14) 0.087(10) 0.001(10) 0.037(9) -0.005(10)
C131 0.037(9) 0.099(13) 0.064(8) 0.012(8) 0.002(6) 0.009(9)
C132 0.034(9) 0.084(12) 0.065(8) 0.013(8) 0.000(6) -0.010(8)
C133 0.041(10) 0.086(13) 0.079(9) -0.004(9) 0.002(7) 0.007(9)
C134 0.055(12) 0.078(12) 0.075(9) 0.001(8) 0.011(8) 0.010(9)
C135 0.024(8) 0.088(12) 0.089(10) 0.026(9) -0.001(7) -0.013(7)
C136 0.036(9) 0.072(11) 0.079(9) -0.011(8) -0.001(7) 0.004(8)
C137 0.068(14) 0.069(11) 0.092(11) 0.015(9) 0.022(9) 0.002(9)
C138 0.061(12) 0.083(13) 0.063(8) 0.013(8) 0.000(7) -0.005(10)
C139 0.040(10) 0.090(13) 0.074(9) -0.006(9) 0.008(7) -0.003(9)
C140 0.044(11) 0.098(14) 0.093(11) -0.013(10) -0.002(8) -0.011(10)
C141 0.043(12) 0.109(16) 0.150(17) 0.014(14) -0.027(11) 0.025(12)
C142 0.025(9) 0.113(14) 0.150(16) 0.052(13) 0.002(10) 0.002(9)
C143 0.073(16) 0.106(16) 0.145(18) 0.050(15) 0.013(13) 0.022(13)
C144 0.067(14) 0.113(17) 0.147(17) 0.041(15) 0.056(13) 0.032(13)
C145 0.077(16) 0.083(14) 0.136(15) -0.009(12) -0.019(12) 0.015(12)
C146 0.017(8) 0.039(8) 0.145(13) -0.016(9) 0.015(8) 0.002(6)
C147 0.091(17) 0.070(12) 0.127(14) -0.026(11) 0.020(13) -0.023(11)
C148 0.059(12) 0.076(13) 0.166(19) -0.001(13) -0.009(12) -0.001(10)
C149 0.11(2) 0.059(12) 0.20(2) -0.034(14) 0.058(18) -0.023(12)
C150 0.067(12) 0.107(15) 0.101(12) -0.025(11) 0.024(10) -0.024(11)
C151 0.082(17) 0.107(17) 0.152(18) -0.035(15) 0.048(14) -0.029(13)
C152 0.066(13) 0.082(13) 0.165(19) -0.014(13) 0.036(12) -0.010(10)
C153 0.077(16) 0.11(2) 0.18(2) 0.007(17) 0.012(15) -0.028(14)
C154 0.14(2) 0.110(16) 0.170(19) -0.006(15) 0.054(16) -0.003(16)
C155 0.096(12) 0.094(11) 0.200(15) -0.013(11) 0.038(12) -0.032(10)
C156 0.16(3) 0.12(2) 0.18(2) -0.055(18) 0.06(2) -0.034(19)
C157 0.23(3) 0.16(3) 0.21(3) -0.04(2) 0.09(3) 0.00(2)
C158 0.20(3) 0.107(19) 0.21(3) -0.017(19) 0.03(3) -0.02(2)
C159 0.108(14) 0.100(12) 0.199(16) -0.016(13) 0.048(13) -0.021(11)
C160 0.104(11) 0.087(10) 0.198(13) -0.019(10) 0.034(10) -0.020(9)
C161 0.126(15) 0.103(12) 0.185(16) -0.025(12) 0.017(13) -0.033(12)
C162 0.078(13) 0.113(14) 0.148(15) 0.019(13) 0.009(12) -0.042(11)
C163 0.063(13) 0.121(15) 0.107(12) 0.012(11) -0.006(10) -0.025(11)
C164 0.046(10) 0.119(15) 0.158(14) 0.004(13) 0.011(10) -0.032(10)
C165 0.056(12) 0.155(17) 0.114(12) 0.014(13) -0.005(10) -0.025(12)
C166 0.062(13) 0.137(16) 0.131(13) 0.020(13) 0.005(10) -0.035(12)
C167 0.067(13) 0.147(16) 0.092(11) 0.020(11) -0.012(9) -0.041(12)
C168 0.046(11) 0.091(13) 0.104(12) 0.000(10) 0.020(9) -0.022(10)

loop_
_atom_type_symbol
_atom_type_description
_atom_type_scat_dispersion_real
_atom_type_scat_dispersion_imag
_atom_type_scat_source
C C 0.0033 0.0016 'International Tables Vol C Tables 4.2.6.8 and 6.1.1.4'
H H 0.0000 0.0000 'International Tables Vol C Tables 4.2.6.8 and 6.1.1.4'
N N 0.0061 0.0033 'International Tables Vol C Tables 4.2.6.8 and 6.1.1.4'
Pd Pd -0.9988 1.0072 'International Tables Vol C Tables 4.2.6.8 and 6.1.1.4'
Cl Cl 0.1484 0.1585 'International Tables Vol C Tables 4.2.6.8 and 6.1.1.4'
O O 0.0106 0.0060 'International Tables Vol C Tables 4.2.6.8 and 6.1.1.4'

loop_
_geom_angle_atom_site_label_1
_geom_angle_atom_site_label_2
_geom_angle_atom_site_label_3
_geom_angle
_geom_angle_site_symmetry_1
_geom_angle_site_symmetry_3
N1 Pd1 N2 82.2(5) . .
N1 Pd1 Cl2 170.5(4) . .
N2 Pd1 Cl2 91.3(3) . .
N1 Pd1 Cl1 92.6(4) . .
N2 Pd1 Cl1 174.0(3) . .
Cl2 Pd1 Cl1 94.19(18) . .
N3 Pd2 N4 85.8(6) . .
N3 Pd2 Cl3 90.1(5) . .
N4 Pd2 Cl3 175.8(3) . .
N3 Pd2 Cl4 176.2(4) . .
N4 Pd2 Cl4 91.3(4) . .
Cl3 Pd2 Cl4 92.86(18) . .
N5 Pd3 N6 83.8(5) . .
N5 Pd3 Cl6 175.5(4) . .
N6 Pd3 Cl6 92.6(4) . .
N5 Pd3 Cl5 90.2(4) . .
N6 Pd3 Cl5 172.5(4) . .
Cl6 Pd3 Cl5 93.6(2) . .
N8 Pd4 N7 83.9(5) . .
N8 Pd4 Cl8 90.7(3) . .
N7 Pd4 Cl8 174.3(4) . .
N8 Pd4 Cl7 175.7(4) . .
N7 Pd4 Cl7 92.2(4) . .
Cl8 Pd4 Cl7 93.30(16) . .
N9 Pd5 N10 78.0(8) . .
N9 Pd5 Cl9 90.9(5) . .
N10 Pd5 Cl9 168.5(7) . .
N9 Pd5 Cl10 173.4(4) . .
N10 Pd5 Cl10 99.1(7) . .
Cl9 Pd5 Cl10 91.7(2) . .
N11 Pd6 N12 81.3(10) . .
N11 Pd6 Cl12 174.2(8) . .
N12 Pd6 Cl12 93.3(8) . .
N11 Pd6 Cl11 92.5(7) . .
N12 Pd6 Cl11 173.8(8) . .
Cl12 Pd6 Cl11 92.8(3) . .
N14 Pd7 N13 86.5(6) . .
N14 Pd7 Cl14 90.2(4) . .
N13 Pd7 Cl14 172.6(3) . .
N14 Pd7 Cl13 176.4(4) . .
N13 Pd7 Cl13 90.2(5) . .
Cl14 Pd7 Cl13 93.19(17) . .
N15 Pd8 N16 84.6(6) . .
N15 Pd8 Cl15 90.0(4) . .
N16 Pd8 Cl15 174.7(4) . .
N15 Pd8 Cl16 176.3(5) . .
N16 Pd8 Cl16 91.8(4) . .
Cl15 Pd8 Cl16 93.52(17) . .
N18 Pd9 N17 83.6(6) . .
N18 Pd9 Cl18 91.6(4) . .
N17 Pd9 Cl18 174.4(4) . .
N18 Pd9 Cl17 174.4(3) . .
N17 Pd9 Cl17 92.6(4) . .
Cl18 Pd9 Cl17 92.4(2) . .
N19 Pd10 N20 85.2(5) . .
N19 Pd10 Cl20 174.3(4) . .
N20 Pd10 Cl20 89.7(3) . .
N19 Pd10 Cl19 91.2(4) . .
N20 Pd10 Cl19 176.1(4) . .
Cl20 Pd10 Cl19 94.01(16) . .
N22 Pd11 N21 87.3(7) . .
N22 Pd11 Cl22 92.2(5) . .
N21 Pd11 Cl22 170.8(5) . .
N22 Pd11 Cl21 175.1(6) . .
N21 Pd11 Cl21 89.0(5) . .
Cl22 Pd11 Cl21 91.9(3) . .
N22 Pd11 C146 33.2(5) . .
N21 Pd11 C146 56.3(6) . .
Cl22 Pd11 C146 120.8(4) . .
Cl21 Pd11 C146 144.2(4) . .
N23 Pd12 N24 91.0(10) . .
N23 Pd12 Cl23 85.4(8) . .
N24 Pd12 Cl23 176.2(7) . .
N23 Pd12 Cl24 179.0(7) . .
N24 Pd12 Cl24 88.3(8) . .
Cl23 Pd12 Cl24 95.4(5) . .
C1 N1 C42 117.3(13) . .
C1 N1 Pd1 107.2(10) . .
C42 N1 Pd1 110.2(8) . .
C6 N2 C7 114.2(13) . .
C6 N2 Pd1 108.0(10) . .
C7 N2 Pd1 115.2(11) . .
C15 N3 C14 113.3(13) . .
C15 N3 Pd2 106.8(9) . .
C14 N3 Pd2 109.0(10) . .
C21 N4 C20 113.8(14) . .
C21 N4 Pd2 117.4(12) . .
C20 N4 Pd2 107.8(9) . .
C28 N5 C29 111.4(13) . .
C28 N5 Pd3 111.0(10) . .
C29 N5 Pd3 108.2(7) . .
C34 N6 C35 113.7(14) . .
C34 N6 Pd3 110.6(9) . .
C35 N6 Pd3 116.9(12) . .
C43 N7 C84 115.4(14) . .
C43 N7 Pd4 106.7(9) . .
C84 N7 Pd4 111.3(11) . .
C49 N8 C48 113.9(14) . .
C49 N8 Pd4 109.8(11) . .
C48 N8 Pd4 109.5(11) . .
C57 N9 C56 108.4(14) . .
C57 N9 Pd5 109.1(11) . .
C56 N9 Pd5 125.3(13) . .
C62 N10 C63 112.2(16) . .
C62 N10 Pd5 119.5(18) . .
C63 N10 Pd5 108.9(12) . .
C71 N11 C70 112.0(18) . .
C71 N11 Pd6 111.5(18) . .
C70 N11 Pd6 108.8(16) . .
C76 N12 C77 110(2) . .
C76 N12 Pd6 114.5(19) . .
C77 N12 Pd6 109.2(15) . .
C85 N13 C126 111.0(13) . .
C85 N13 Pd7 108.5(9) . .
C126 N13 Pd7 112.1(9) . .
C90 N14 C91 111.3(13) . .
C90 N14 Pd7 108.8(11) . .
C91 N14 Pd7 115.7(11) . .
C98 N15 C99 112.3(13) . .
C98 N15 Pd8 113.3(11) . .
C99 N15 Pd8 106.8(9) . .
C104 N16 C105 117.6(15) . .
C104 N16 Pd8 104.1(12) . .
C105 N16 Pd8 114.3(13) . .
C113 N17 C112 116.2(14) . .
C113 N17 Pd9 109.0(9) . .
C112 N17 Pd9 106.4(10) . .
C118 N18 C119 109.7(14) . .
C118 N18 Pd9 109.3(9) . .
C119 N18 Pd9 120.7(12) . .
C168 N19 C127 115.8(14) . .
C168 N19 Pd10 118.0(12) . .
C127 N19 Pd10 107.0(10) . .
C132 N20 C133 116.4(12) . .
C132 N20 Pd10 105.9(9) . .
C133 N20 Pd10 110.6(11) . .
C141 N21 C140 114.3(16) . .
C141 N21 Pd11 108.6(14) . .
C140 N21 Pd11 113.2(11) . .
C147 N22 C146 113.8(17) . .
C147 N22 Pd11 120.3(12) . .
C146 N22 Pd11 97.0(10) . .
C154 N23 C155 103.4(18) . .
C154 N23 Pd12 127.9(13) . .
C155 N23 Pd12 105.3(15) . .
C161 N24 C160 119.0(19) . .
C161 N24 Pd12 109.2(17) . .
C160 N24 Pd12 105.1(14) . .
C6 C1 N1 120.2(16) . .
C6 C1 C2 120.7(19) . .
N1 C1 C2 119.1(17) . .
C2G C1G C6G 124.7(18) . .
C2G C1G Cl1G 107.5(18) . .
C6G C1G Cl1G 128(2) . .
N1S C1S C1T 176(2) . .
C3 C2 C1 116.1(17) . .
C1G C2G C3G 117.2(16) . .
N2S C2S C2T 175.4(19) . .
C4 C3 C2 123.3(17) . .
C2G C3G C4G 119.1(14) . .
C2G C3G C7G 116.4(13) . .
C4G C3G C7G 124.3(17) . .
N3S C3S C3T 164(3) . .
C3 C4 C5 119(2) . .
C3G C4G C5G 124.5(17) . .
N4S C4S C4T 179(4) . .
C6 C5 C4 119(2) . .
C4G C5G C6G 115.3(17) . .
N5S C5S C5T 169(4) . .
C1 C6 C5 121.3(18) . .
C1 C6 N2 117.9(18) . .
C5 C6 N2 120.4(16) . .
C1G C6G C5G 118.7(17) . .
N6S C6S C6T 173(4) . .
N2 C7 C8 114.4(15) . .
O1G C7G C8G 109.8(18) . .
O1G C7G C3G 110.6(17) . .
C8G C7G C3G 108.3(15) . .
C9 C8 C10 117.4(14) . .
C9 C8 C7 122.7(15) . .
C10 C8 C7 119.9(16) . .
C11 C9 C8 124.3(16) . .
C14G C9G C10G 119.6(17) . .
C14G C9G Cl2G 121(4) . .
C10G C9G Cl2G 119(4) . .
C12 C10 C8 121.5(17) . .
C9G C10G C11G 121.1(17) . .
C9 C11 C13 118.6(17) . .
C12G C11G C10G 117.4(17) . .
C12G C11G C15G 144(4) . .
C10G C11G C15G 98(4) . .
C10 C12 C13 119.8(15) . .
C13G C12G C11G 120.9(17) . .
C12 C13 C11 118.3(14) . .
C12 C13 C14 121.7(16) . .
C11 C13 C14 119.8(18) . .
C12G C13G C14G 121.3(17) . .
C13 C14 N3 111.7(14) . .
C13G C14G C9G 119.1(17) . .
C20 C15 C16 118.1(16) . .
C20 C15 N3 120.3(14) . .
C16 C15 N3 121.5(14) . .
C17 C16 C15 121.7(16) . .
C21G C16G C17G 118.1(17) . .
C21G C16G Cl3G 133(4) . .
C17G C16G Cl3G 108(3) . .
C16 C17 C18 118.5(18) . .
C18G C17G C16G 119.6(17) . .
C17 C18 C19 122.4(18) . .
C17G C18G C19G 119.9(18) . .
C17G C18G C22G 105(4) . .
C19G C18G C22G 134(4) . .
C20 C19 C18 116.3(16) . .
C20G C19G C18G 120.4(18) . .
C19 C20 C15 122.9(16) . .
C19 C20 N4 121.0(13) . .
C15 C20 N4 116.1(15) . .
C19G C20G C21G 118.4(18) . .
N4 C21 C22 113.2(13) . .
C20G C21G C16G 122.3(18) . .
C24 C22 C23 117.0(16) . .
C24 C22 C21 122.1(19) . .
C23 C22 C21 120.6(15) . .
C23G C22G O2G 127(4) . .
C23G C22G C18G 98(3) . .
O2G C22G C18G 118(3) . .
C25 C23 C22 121.2(17) . .
C26 C24 C22 126.4(19) . .
C23 C25 C27 117(2) . .
C24 C26 C27 114.9(16) . .
C26 C27 C25 123.0(16) . .
C26 C27 C28 120.1(16) . .
C25 C27 C28 116.9(19) . .
C27 C28 N5 114.2(12) . .
C34 C29 C30 128.3(18) . .
C34 C29 N5 114.8(13) . .
C30 C29 N5 116.7(13) . .
C29 C30 C31 115.2(18) . .
C32 C31 C30 117.7(19) . .
C33 C32 C31 123(2) . .
C34 C33 C32 115.5(18) . .
C29 C34 C33 120.1(18) . .
C29 C34 N6 119.7(16) . .
C33 C34 N6 119.9(15) . .
N6 C35 C36 111.1(11) . .
C37 C36 C38 119.9(15) . .
C37 C36 C35 120.9(18) . .
C38 C36 C35 119.1(17) . .
C36 C37 C39 124.3(19) . .
C40 C38 C36 118.9(19) . .
C37 C39 C41 117.9(19) . .
C38 C40 C41 119(2) . .
C39 C41 C40 120.2(16) . .
C39 C41 C42 121.2(17) . .
C40 C41 C42 118.3(19) . .
C41 C42 N1 112.6(11) . .
C48 C43 N7 120.9(15) . .
C48 C43 C44 118.4(17) . .
N7 C43 C44 120.7(14) . .
C45 C44 C43 117.9(16) . .
C46 C45 C44 122.8(17) . .
C45 C46 C47 122.2(18) . .
C46 C47 C48 117.2(16) . .
C43 C48 C47 120.9(16) . .
C43 C48 N8 115.8(16) . .
C47 C48 N8 122.9(15) . .
N8 C49 C50 116.9(15) . .
C51 C50 C52 119.3(18) . .
C51 C50 C49 114.1(15) . .
C52 C50 C49 126.5(15) . .
C50 C51 C53 119.2(16) . .
C54 C52 C50 121.1(17) . .
C55 C53 C51 117.7(15) . .
C55 C54 C52 122.4(18) . .
C54 C55 C53 119.9(18) . .
C54 C55 C56 124.6(18) . .
C53 C55 C56 115.4(16) . .
C55 C56 N9 110.0(16) . .
C62 C57 C58 125.5(16) . .
C62 C57 N9 112.1(14) . .
C58 C57 N9 122.4(17) . .
C59 C58 C57 117.1(18) . .
C58 C59 C60 120.5(18) . .
C61 C60 C59 119.8(18) . .
C60 C61 C62 121.9(19) . .
N10 C62 C57 117.5(17) . .
N10 C62 C61 127.0(18) . .
C57 C62 C61 115.2(15) . .
C64 C63 N10 126(2) . .
C65 C64 C66 118.0(19) . .
C65 C64 C63 113.3(19) . .
C66 C64 C63 128(2) . .
C64 C65 C67 117.9(18) . .
C68 C66 C64 123.8(19) . .
C69 C67 C65 123.2(19) . .
C66 C68 C69 118.7(19) . .
C67 C69 C68 115.2(19) . .
C67 C69 C70 121(2) . .
C68 C69 C70 124(2) . .
C69 C70 N11 127(3) . .
C76 C71 C72 116.3(15) . .
C76 C71 N11 119(2) . .
C72 C71 N11 125(2) . .
C71 C72 C73 120.3(15) . .
C74 C73 C72 120.5(15) . .
C75 C74 C73 119.7(15) . .
C74 C75 C76 118.0(15) . .
C71 C76 C75 124.9(16) . .
C71 C76 N12 111(2) . .
C75 C76 N12 124(2) . .
C78 C77 N12 111(2) . .
C80 C78 C77 126(2) . .
C80 C78 C79 118(2) . .
C77 C78 C79 117(2) . .
C81 C79 C78 115(2) . .
C82 C80 C78 123(2) . .
C83 C81 C79 122(2) . .
C80 C82 C83 122(2) . .
C82 C83 C81 120(2) . .
C82 C83 C84 122.0(19) . .
C81 C83 C84 118(2) . .
C83 C84 N7 113.9(16) . .
C86 C85 C90 122.0(18) . .
C86 C85 N13 121.9(16) . .
C90 C85 N13 115.9(14) . .
C85 C86 C87 118.2(19) . .
C86 C87 C88 119.6(18) . .
C89 C88 C87 120.6(19) . .
C90 C89 C88 118.8(18) . .
C89 C90 C85 120.2(16) . .
C89 C90 N14 122.7(17) . .
C85 C90 N14 116.9(17) . .
C92 C91 N14 112.3(13) . .
C94 C92 C93 120.4(14) . .
C94 C92 C91 122.8(18) . .
C93 C92 C91 116.9(16) . .
C92 C93 C95 116.7(15) . .
C92 C94 C96 121.2(18) . .
C97 C95 C93 123.2(19) . .
C97 C96 C94 118.8(16) . .
C95 C97 C96 119.7(15) . .
C95 C97 C98 123.4(17) . .
C96 C97 C98 116.9(14) . .
N15 C98 C97 115.1(13) . .
C104 C99 C100 127(2) . .
C104 C99 N15 113.7(18) . .
C100 C99 N15 119.8(16) . .
C101 C100 C99 118.3(17) . .
C100 C101 C102 118(2) . .
C103 C102 C101 122(2) . .
C102 C103 C104 119.7(18) . .
C99 C104 N16 128(2) . .
C99 C104 C103 114.6(18) . .
N16 C104 C103 117.2(15) . .
N16 C105 C106 110.1(12) . .
C107 C106 C108 124(2) . .
C107 C106 C105 117.8(17) . .
C108 C106 C105 119(2) . .
C106 C107 C109 119.2(18) . .
C110 C108 C106 115(2) . .
C111 C109 C107 122.7(19) . .
C111 C110 C108 125(2) . .
C110 C111 C109 114.5(17) . .
C110 C111 C112 120.5(17) . .
C109 C111 C112 125(2) . .
C111 C112 N17 115.0(13) . .
C118 C113 C114 128.6(16) . .
C118 C113 N17 112.4(14) . .
C114 C113 N17 119.0(13) . .
C113 C114 C115 116.3(15) . .
C114 C115 C116 119.8(17) . .
C117 C116 C115 119.8(16) . .
C116 C117 C118 122.4(15) . .
C113 C118 C117 113.1(15) . .
C113 C118 N18 122.7(15) . .
C117 C118 N18 124.2(13) . .
C120 C119 N18 110.4(11) . .
C121 C120 C122 120.0(17) . .
C121 C120 C119 119.3(19) . .
C122 C120 C119 120.8(19) . .
C120 C121 C123 118(2) . .
C124 C122 C120 121.2(18) . .
C125 C123 C121 121.7(19) . .
C122 C124 C125 119.6(17) . .
C123 C125 C124 119.1(16) . .
C123 C125 C126 120.3(18) . .
C124 C125 C126 120.5(16) . .
N13 C126 C125 110.4(11) . .
C132 C127 C128 119.5(18) . .
C132 C127 N19 119.3(14) . .
C128 C127 N19 121.2(16) . .
C129 C128 C127 121.4(18) . .
C128 C129 C130 120.4(16) . .
C131 C130 C129 112.6(18) . .
C132 C131 C130 123.9(16) . .
C131 C132 C127 122.1(15) . .
C131 C132 N20 120.3(14) . .
C127 C132 N20 117.5(15) . .
C134 C133 N20 111.5(16) . .
C136 C134 C135 117.9(17) . .
C136 C134 C133 119.1(15) . .
C135 C134 C133 122.9(15) . .
C137 C135 C134 122.4(16) . .
C134 C136 C138 121.8(16) . .
C135 C137 C139 121.7(16) . .
C136 C138 C139 118.3(14) . .
C137 C139 C138 117.6(17) . .
C137 C139 C140 126.3(16) . .
C138 C139 C140 116.0(15) . .
N21 C140 C139 113.5(16) . .
C146 C141 C142 123(2) . .
C146 C141 N21 110(2) . .
C142 C141 N21 127(2) . .
C143 C142 C141 128(3) . .
C144 C143 C142 113(2) . .
C143 C144 C145 127(3) . .
C144 C145 C146 119(2) . .
C141 C146 N22 131.4(19) . .
C141 C146 C145 109.9(18) . .
N22 C146 C145 118.0(16) . .
C141 C146 Pd11 84.3(14) . .
N22 C146 Pd11 49.7(9) . .
C145 C146 Pd11 163.8(12) . .
N22 C147 C148 110.4(17) . .
C149 C148 C150 116(2) . .
C149 C148 C147 124(2) . .
C150 C148 C147 119.5(19) . .
C151 C149 C148 123(2) . .
C152 C150 C148 126(2) . .
C149 C151 C153 122(2) . .
C150 C152 C153 115.6(19) . .
C151 C153 C152 116.0(19) . .
C151 C153 C154 123(2) . .
C152 C153 C154 121(2) . .
N23 C154 C153 108.5(19) . .
C160 C155 C156 117(2) . .
C160 C155 N23 117(2) . .
C156 C155 N23 124(2) . .
C155 C156 C157 117(2) . .
C156 C157 C158 124(2) . .
C159 C158 C157 116(2) . .
C158 C159 C160 118(2) . .
C155 C160 C159 128(2) . .
C155 C160 N24 114(2) . .
C159 C160 N24 118(2) . .
N24 C161 C162 110(2) . .
C163 C162 C164 120(3) . .
C163 C162 C161 130(3) . .
C164 C162 C161 110(2) . .
C162 C163 C165 126(3) . .
C166 C164 C162 115(3) . .
C163 C165 C167 124(2) . .
C164 C166 C167 124(3) . .
C165 C167 C168 123(2) . .
C165 C167 C166 110(3) . .
C168 C167 C166 127(2) . .
C167 C168 N19 109.5(16) . .

loop_
_geom_bond_atom_site_label_1
_geom_bond_atom_site_label_2
_geom_bond_distance
_geom_bond_site_symmetry_2
Pd1 N1 2.043(12) .
Pd1 N2 2.047(15) .
Pd1 Cl2 2.298(4) .
Pd1 Cl1 2.310(5) .
Pd2 N3 2.047(12) .
Pd2 N4 2.064(14) .
Pd2 Cl3 2.296(6) .
Pd2 Cl4 2.308(4) .
Pd3 N5 2.005(13) .
Pd3 N6 2.059(16) .
Pd3 Cl6 2.289(5) .
Pd3 Cl5 2.290(5) .
Pd4 N8 2.017(12) .
Pd4 N7 2.102(11) .
Pd4 Cl8 2.293(4) .
Pd4 Cl7 2.303(5) .
Pd5 N9 1.948(17) .
Pd5 N10 2.036(16) .
Pd5 Cl9 2.272(6) .
Pd5 Cl10 2.283(7) .
Pd6 N11 1.933(18) .
Pd6 N12 1.98(3) .
Pd6 Cl12 2.291(8) .
Pd6 Cl11 2.311(10) .
Pd7 N14 2.022(17) .
Pd7 N13 2.033(13) .
Pd7 Cl14 2.312(4) .
Pd7 Cl13 2.315(5) .
Pd8 N15 2.017(13) .
Pd8 N16 2.041(17) .
Pd8 Cl15 2.303(5) .
Pd8 Cl16 2.309(4) .
Pd9 N18 1.969(16) .
Pd9 N17 2.078(16) .
Pd9 Cl18 2.283(5) .
Pd9 Cl17 2.312(5) .
Pd10 N19 2.016(12) .
Pd10 N20 2.084(15) .
Pd10 Cl20 2.299(4) .
Pd10 Cl19 2.305(5) .
Pd11 N22 2.027(16) .
Pd11 N21 2.035(15) .
Pd11 Cl22 2.304(7) .
Pd11 Cl21 2.307(7) .
Pd11 C146 2.636(19) .
Pd12 N23 1.904(18) .
Pd12 N24 1.982(18) .
Pd12 Cl23 2.326(11) .
Pd12 Cl24 2.347(11) .
Cl1G C1G 1.74(2) .
Cl2G C9G 1.70(3) .
Cl3G C16G 1.80(3) .
O1G C7G 1.405(14) .
O2G C22G 1.47(3) .
N1 C1 1.39(2) .
N1 C42 1.547(15) .
N1S C1S 1.14(2) .
N2 C6 1.42(2) .
N2 C7 1.48(2) .
N2S C2S 1.14(2) .
N3 C15 1.46(2) .
N3 C14 1.563(19) .
N3S C3S 1.170(7) .
N4 C21 1.42(2) .
N4 C20 1.49(2) .
N4S C4S 1.160(6) .
N5 C28 1.55(2) .
N5 C29 1.62(2) .
N5S C5S 1.163(7) .
N6 C34 1.46(2) .
N6 C35 1.516(17) .
N6S C6S 1.161(6) .
N7 C43 1.40(2) .
N7 C84 1.53(3) .
N8 C49 1.45(2) .
N8 C48 1.47(2) .
N9 C57 1.53(2) .
N9 C56 1.54(2) .
N10 C62 1.15(2) .
N10 C63 1.68(3) .
N11 C71 1.40(3) .
N11 C70 1.54(2) .
N12 C76 1.39(3) .
N12 C77 1.66(3) .
N13 C85 1.50(2) .
N13 C126 1.525(17) .
N14 C90 1.50(2) .
N14 C91 1.57(2) .
N15 C98 1.472(17) .
N15 C99 1.52(2) .
N16 C104 1.41(2) .
N16 C105 1.52(2) .
N17 C113 1.49(2) .
N17 C112 1.50(2) .
N18 C118 1.45(2) .
N18 C119 1.545(16) .
N19 C168 1.48(2) .
N19 C127 1.51(2) .
N20 C132 1.48(2) .
N20 C133 1.52(2) .
N21 C141 1.43(3) .
N21 C140 1.48(3) .
N22 C147 1.44(2) .
N22 C146 1.46(2) .
N23 C154 1.47(2) .
N23 C155 1.66(3) .
N24 C161 1.50(2) .
N24 C160 1.58(3) .
C1 C6 1.32(2) .
C1 C2 1.46(2) .
C1G C2G 1.386(13) .
C1G C6G 1.44(2) .
C1S C1T 1.44(2) .
C2 C3 1.41(3) .
C2G C3G 1.419(13) .
C2S C2T 1.44(2) .
C3 C4 1.31(3) .
C3G C4G 1.427(13) .
C3G C7G 1.540(12) .
C3S C3T 1.463(7) .
C4 C5 1.44(3) .
C4G C5G 1.428(13) .
C4S C4T 1.460(6) .
C5 C6 1.39(3) .
C5G C6G 1.44(2) .
C5S C5T 1.464(6) .
C6S C6T 1.461(6) .
C7 C8 1.49(2) .
C7G C8G 1.501(13) .
C8 C9 1.35(2) .
C8 C10 1.42(2) .
C9 C11 1.32(2) .
C9G C14G 1.408(13) .
C9G C10G 1.421(13) .
C10 C12 1.37(2) .
C10G C11G 1.434(13) .
C11 C13 1.47(2) .
C11G C12G 1.415(13) .
C11G C15G 1.75(4) .
C12 C13 1.38(3) .
C12G C13G 1.401(13) .
C13 C14 1.52(2) .
C13G C14G 1.403(13) .
C15 C20 1.402(18) .
C15 C16 1.412(19) .
C16 C17 1.378(19) .
C16G C21G 1.402(13) .
C16G C17G 1.413(13) .
C17 C18 1.39(2) .
C17G C18G 1.399(13) .
C18 C19 1.44(2) .
C18G C19G 1.407(13) .
C18G C22G 1.53(3) .
C19 C20 1.383(19) .
C19G C20G 1.386(13) .
C20G C21G 1.393(13) .
C21 C22 1.53(2) .
C22 C24 1.38(2) .
C22 C23 1.45(3) .
C22G C23G 1.46(3) .
C23 C25 1.36(3) .
C24 C26 1.35(2) .
C25 C27 1.44(3) .
C26 C27 1.43(3) .
C27 C28 1.50(2) .
C29 C34 1.297(17) .
C29 C30 1.317(19) .
C30 C31 1.40(2) .
C31 C32 1.398(19) .
C32 C33 1.376(19) .
C33 C34 1.367(19) .
C35 C36 1.52(2) .
C36 C37 1.36(3) .
C36 C38 1.43(3) .
C37 C39 1.37(2) .
C38 C40 1.42(2) .
C39 C41 1.42(3) .
C40 C41 1.46(3) .
C41 C42 1.49(2) .
C43 C48 1.39(2) .
C43 C44 1.43(2) .
C44 C45 1.38(3) .
C45 C46 1.31(2) .
C46 C47 1.40(2) .
C47 C48 1.41(3) .
C49 C50 1.57(3) .
C50 C51 1.35(2) .
C50 C52 1.41(2) .
C51 C53 1.48(3) .
C52 C54 1.36(3) .
C53 C55 1.42(2) .
C54 C55 1.34(3) .
C55 C56 1.50(3) .
C57 C62 1.363(19) .
C57 C58 1.41(2) .
C58 C59 1.366(19) .
C59 C60 1.40(2) .
C60 C61 1.38(2) .
C61 C62 1.406(19) .
C63 C64 1.48(3) .
C64 C65 1.39(2) .
C64 C66 1.39(2) .
C65 C67 1.45(2) .
C66 C68 1.36(2) .
C67 C69 1.37(2) .
C68 C69 1.44(2) .
C69 C70 1.53(2) .
C71 C76 1.376(13) .
C71 C72 1.394(13) .
C72 C73 1.406(13) .
C73 C74 1.395(13) .
C74 C75 1.375(13) .
C75 C76 1.381(13) .
C77 C78 1.45(3) .
C78 C80 1.32(3) .
C78 C79 1.51(3) .
C79 C81 1.39(3) .
C80 C82 1.32(3) .
C81 C83 1.35(3) .
C82 C83 1.35(3) .
C83 C84 1.42(3) .
C85 C86 1.34(2) .
C85 C90 1.44(2) .
C86 C87 1.41(3) .
C87 C88 1.43(3) .
C88 C89 1.40(2) .
C89 C90 1.35(3) .
C91 C92 1.52(2) .
C92 C94 1.31(2) .
C92 C93 1.40(3) .
C93 C95 1.46(2) .
C94 C96 1.42(2) .
C95 C97 1.25(2) .
C96 C97 1.42(3) .
C97 C98 1.530(19) .
C99 C104 1.24(2) .
C99 C100 1.39(2) .
C100 C101 1.35(3) .
C101 C102 1.39(3) .
C102 C103 1.28(3) .
C103 C104 1.52(3) .
C105 C106 1.57(2) .
C106 C107 1.27(3) .
C106 C108 1.43(3) .
C107 C109 1.42(2) .
C108 C110 1.39(3) .
C109 C111 1.38(2) .
C110 C111 1.37(3) .
C111 C112 1.49(2) .
C113 C118 1.338(15) .
C113 C114 1.353(18) .
C114 C115 1.384(19) .
C115 C116 1.409(18) .
C116 C117 1.337(18) .
C117 C118 1.439(19) .
C119 C120 1.49(2) .
C120 C121 1.31(3) .
C120 C122 1.38(2) .
C121 C123 1.45(2) .
C122 C124 1.36(2) .
C123 C125 1.30(2) .
C124 C125 1.37(2) .
C125 C126 1.54(2) .
C127 C132 1.35(2) .
C127 C128 1.38(2) .
C128 C129 1.37(3) .
C129 C130 1.51(3) .
C130 C131 1.41(2) .
C131 C132 1.35(2) .
C133 C134 1.45(3) .
C134 C136 1.39(2) .
C134 C135 1.40(2) .
C135 C137 1.34(3) .
C136 C138 1.42(2) .
C137 C139 1.42(2) .
C138 C139 1.44(2) .
C139 C140 1.52(3) .
C141 C146 1.34(3) .
C141 C142 1.37(3) .
C142 C143 1.34(3) .
C143 C144 1.22(3) .
C144 C145 1.44(3) .
C145 C146 1.51(3) .
C147 C148 1.56(3) .
C148 C149 1.32(3) .
C148 C150 1.36(3) .
C149 C151 1.29(3) .
C150 C152 1.35(2) .
C151 C153 1.42(3) .
C152 C153 1.43(3) .
C153 C154 1.54(2) .
C155 C160 1.34(2) .
C155 C156 1.37(2) .
C156 C157 1.41(2) .
C157 C158 1.44(2) .
C158 C159 1.36(2) .
C159 C160 1.37(2) .
C161 C162 1.59(4) .
C162 C163 1.21(3) .
C162 C164 1.55(3) .
C163 C165 1.42(3) .
C164 C166 1.42(3) .
C165 C167 1.43(3) .
C166 C167 1.51(3) .
C167 C168 1.45(3) .
